data_4314325
loop_
_publ_author_name
'John L. Bear'
'Wei-Zhong Chen'
'Boacheng Han'
'Shurong Huang'
'Li-Lun Wang'
'Antoine Thuriere'
'Eric Van Caemelbecke'
'Karl M. Kadish'
'Tong Ren'

_publ_contact_author_address
; Department of Chemistry
     University of Miami
     PO BOX 249118
     Coral Gables, FL 33124-0431
     USA
;
_publ_contact_author_email tren@miami.edu
_publ_contact_author_fax '(305) 284-1880'
_publ_contact_author_name 'Dr. Ren, Tong'
_publ_contact_author_phone '(305) 284-6617'
_publ_section_title
;
 Cyanide Adducts on the Diruthenium Core of [Ru2(L)4]+ (L = ap, CH3ap,
 Fap, or F3ap). Electronic Properties and Binding Modes of the Bridging
 Ligand
;
_journal_name_full 'Inorganic Chemistry'
_journal_page_first 6230
_journal_page_last 6240
_journal_paper_doi 10.1021/ic030195m
_journal_volume 42
_journal_year 2003
_chemical_formula_moiety 'C46 H24 N10 F11 Ru2, 1/4 C H2 Cl2, 1/4 C6 H14'
_chemical_formula_sum 'C47.75 H28 Cl0.5 F11 N10 Ru2'
_chemical_formula_weight 1170.67
_chemical_name_systematic
;
     ?
;
_space_group_IT_number 2
_symmetry_cell_setting triclinic
_symmetry_space_group_name_Hall '-P 1'
_symmetry_space_group_name_H-M 'P -1'
_atom_sites_solution_hydrogens geom
_atom_sites_solution_primary direct
_atom_sites_solution_secondary difmap
_audit_creation_method SHELXL-97
_cell_angle_alpha 88.028(1)
_cell_angle_beta 88.568(1)
_cell_angle_gamma 83.802(1)
_cell_formula_units_Z 4
_cell_length_a 16.2682(9)
_cell_length_b 16.7828(9)
_cell_length_c 17.1006(9)
_cell_measurement_reflns_used 5364
_cell_measurement_temperature 223(2)
_cell_measurement_theta_max 23.52
_cell_measurement_theta_min 1.22
_cell_volume 4637.8(4)
_computing_cell_refinement 'Bruker SAINT software (Bruker, 1999)'
_computing_data_collection 'Siemens SMART software (Siemens, 1996)'
_computing_data_reduction 'Bruker SAINT software (Bruker, 1999)'
_computing_structure_refinement 'SHELXL-97 (Sheldrick, 1997)'
_computing_structure_solution 'SHELXS-97 (Sheldrick, 1997)'
_diffrn_ambient_temperature 223(2)
_diffrn_detector_area_resol_mean 1K
_diffrn_measured_fraction_theta_full 0.989
_diffrn_measured_fraction_theta_max 0.989
_diffrn_measurement_device_type 'Siemens SMART CCD'
_diffrn_measurement_method CCD
_diffrn_radiation_monochromator graphite
_diffrn_radiation_source 'fine-focus sealed tube'
_diffrn_radiation_type MoK\a
_diffrn_radiation_wavelength 0.71073
_diffrn_reflns_av_R_equivalents 0.0234
_diffrn_reflns_av_sigmaI/netI 0.0386
_diffrn_reflns_limit_h_max 18
_diffrn_reflns_limit_h_min -18
_diffrn_reflns_limit_k_max 18
_diffrn_reflns_limit_k_min -18
_diffrn_reflns_limit_l_max 19
_diffrn_reflns_limit_l_min 0
_diffrn_reflns_number 21370
_diffrn_reflns_theta_full 23.52
_diffrn_reflns_theta_max 23.52
_diffrn_reflns_theta_min 1.22
_diffrn_standards_decay_% 0.0
_exptl_absorpt_coefficient_mu 0.772
_exptl_absorpt_correction_T_max 0.8960
_exptl_absorpt_correction_T_min 0.8276
_exptl_absorpt_correction_type empirical
_exptl_crystal_colour Green
_exptl_crystal_density_diffrn 1.677
_exptl_crystal_density_method 'not measured'
_exptl_crystal_description Block
_exptl_crystal_F_000 2320
_exptl_crystal_size_max 0.20
_exptl_crystal_size_mid 0.18
_exptl_crystal_size_min 0.16
_refine_diff_density_max 0.829
_refine_diff_density_min -0.377
_refine_diff_density_rms 0.117
_refine_ls_extinction_coef 0.00088(8)
_refine_ls_extinction_expression Fc^*^=kFc[1+0.001xFc^2^\l^3^/sin(2\q)]^-1/4^
_refine_ls_extinction_method SHELXL
_refine_ls_goodness_of_fit_ref 1.063
_refine_ls_hydrogen_treatment mixed
_refine_ls_matrix_type full
_refine_ls_number_parameters 1300
_refine_ls_number_reflns 13605
_refine_ls_number_restraints 0
_refine_ls_restrained_S_all 1.063
_refine_ls_R_factor_all 0.0506
_refine_ls_R_factor_gt 0.0296
_refine_ls_shift/su_max 0.403
_refine_ls_shift/su_mean 0.008
_refine_ls_structure_factor_coef Fsqd
_refine_ls_weighting_details 'calc w=1/[\s^2^(Fo^2^)+(0.0484P)^2^+7.5035P] where P=(Fo^2^+2Fc^2^)/3'
_refine_ls_weighting_scheme calc
_refine_ls_wR_factor_gt 0.0864
_refine_ls_wR_factor_ref 0.1004
_reflns_number_gt 9351
_reflns_number_total 13609
_reflns_threshold_expression >4sigma(I)
_cod_data_source_file ic030195m_5.cif
_cod_data_source_block k595
_cod_depositor_comments
;
The following automatic conversions were performed:

'_symmetry_cell_setting' value 'Triclinic' changed to 'triclinic'
according to the built-in table from CIF Core dictionary named
'cif_core.dic' version 2.4.1 from
2010-06-29.

'_exptl_absorpt_correction_type' value 'Empirical'
changed to 'empirical' according to the built-in table from CIF Core
dictionary named 'cif_core.dic' version 2.4.1 from 2010-06-29.

Automatic conversion script
Id: cif_fix_values 1646 2011-03-28 12:23:43Z adriana 
;
_cod_original_formula_sum 'C47.75 H28 N10 F11 Cl0.50 Ru2'
_cod_database_code 4314325

loop_
_symmetry_equiv_pos_as_xyz
'x, y, z'
'-x, -y, -z'

loop_
_atom_site_label
_atom_site_type_symbol
_atom_site_fract_x
_atom_site_fract_y
_atom_site_fract_z
_atom_site_U_iso_or_equiv
_atom_site_adp_type
_atom_site_occupancy
_atom_site_symmetry_multiplicity
_atom_site_calc_flag
_atom_site_refinement_flags
_atom_site_disorder_assembly
_atom_site_disorder_group
Ru1 Ru 0.77880(2) 0.43878(2) 0.04262(2) 0.02067(11) Uani 1 1 d . . .
Ru2 Ru 0.75980(2) 0.30234(2) 0.11948(2) 0.02176(11) Uani 1 1 d . . .
Ru3 Ru 0.62664(3) 0.79120(2) 0.40322(2) 0.02418(11) Uani 1 1 d . . .
Ru4 Ru 0.63241(2) 0.71042(2) 0.53860(2) 0.02150(11) Uani 1 1 d . . .
F1 F 0.56799(18) 0.21992(17) 0.08038(17) 0.0391(7) Uani 1 1 d . . .
F2 F 0.6310(3) -0.04559(18) 0.0077(2) 0.0703(12) Uani 1 1 d . . .
F3 F 0.8182(2) 0.14163(19) -0.04998(19) 0.0494(8) Uani 1 1 d . . .
F4 F 0.9533(2) 0.2808(2) 0.2584(2) 0.0671(11) Uani 1 1 d . . .
F5 F 0.8433(5) 0.1804(3) 0.4928(3) 0.144(3) Uani 1 1 d . . .
F6 F 0.6728(2) 0.3416(2) 0.32303(19) 0.0539(9) Uani 1 1 d . . .
F7 F 0.58293(17) 0.53695(16) -0.01336(17) 0.0367(7) Uani 1 1 d . . .
F8 F 0.4995(2) 0.7936(2) 0.0791(2) 0.0585(10) Uani 1 1 d . . .
F9 F 0.77989(18) 0.71032(16) 0.04324(17) 0.0357(7) Uani 1 1 d . . .
F10 F 0.9092(2) 0.03944(17) 0.1143(2) 0.0522(9) Uani 1 1 d . . .
F11 F 1.1507(2) 0.11819(19) -0.0030(2) 0.0590(10) Uani 1 1 d . . .
F12 F 0.51642(17) 0.54063(17) 0.56664(16) 0.0341(7) Uani 1 1 d . . .
F13 F 0.7023(2) 0.31662(19) 0.6312(2) 0.0608(10) Uani 1 1 d . . .
F14 F 0.78695(17) 0.52096(17) 0.46552(16) 0.0357(7) Uani 1 1 d . . .
F15 F 0.7982(2) 0.8296(2) 0.63216(18) 0.0500(9) Uani 1 1 d . . .
F16 F 0.7272(3) 0.8125(2) 0.89771(18) 0.0690(12) Uani 1 1 d . . .
F17 F 0.52247(19) 0.82002(18) 0.70949(18) 0.0424(8) Uani 1 1 d . . .
F18 F 0.45029(19) 0.75869(16) 0.31975(17) 0.0406(8) Uani 1 1 d . . .
F19 F 0.2562(2) 0.9491(2) 0.2031(2) 0.0675(11) Uani 1 1 d . . .
F20 F 0.5285(2) 1.00697(17) 0.22797(19) 0.0526(9) Uani 1 1 d . . .
F21 F 0.8443(2) 0.5409(2) 0.67332(19) 0.0509(9) Uani 1 1 d . . .
F22 F 1.0650(2) 0.6151(3) 0.5191(3) 0.0864(14) Uani 1 1 d . . .
N1 N 0.7338(2) 0.3851(2) -0.0543(2) 0.0240(9) Uani 1 1 d . . .
N2 N 0.7163(2) 0.2650(2) 0.0185(2) 0.0239(9) Uani 1 1 d . . .
N3 N 0.8163(2) 0.4810(2) 0.1488(2) 0.0248(9) Uani 1 1 d . . .
N4 N 0.8004(2) 0.3566(2) 0.2148(2) 0.0262(9) Uani 1 1 d . . .
N5 N 0.8662(2) 0.4928(2) -0.0299(2) 0.0236(9) Uani 1 1 d . . .
N6 N 0.7454(2) 0.5561(2) -0.0031(2) 0.0228(9) Uani 1 1 d . . .
N7 N 0.7212(2) 0.2090(2) 0.1870(2) 0.0266(9) Uani 1 1 d . . .
N8 N 0.8420(2) 0.2029(2) 0.1311(2) 0.0270(9) Uani 1 1 d . . .
N9 N 0.6294(3) 0.3811(2) 0.1375(2) 0.0309(10) Uani 1 1 d . . .
N10 N 0.9282(2) 0.3163(2) 0.0447(2) 0.0275(9) Uani 1 1 d . . .
N11 N 0.6284(2) 0.6789(2) 0.3519(2) 0.0260(9) Uani 1 1 d . . .
N12 N 0.6330(2) 0.6105(2) 0.4755(2) 0.0223(9) Uani 1 1 d . . .
N13 N 0.6213(3) 0.8961(2) 0.4678(2) 0.0276(9) Uani 1 1 d . . .
N14 N 0.6367(3) 0.8208(2) 0.5872(2) 0.0264(9) Uani 1 1 d . . .
N15 N 0.7072(3) 0.8329(2) 0.3169(2) 0.0320(10) Uani 1 1 d . . .
N16 N 0.5743(3) 0.8542(2) 0.3024(2) 0.0305(10) Uani 1 1 d . . .
N17 N 0.6082(2) 0.6563(2) 0.6454(2) 0.0248(9) Uani 1 1 d . . .
N18 N 0.7331(2) 0.6608(2) 0.5993(2) 0.0253(9) Uani 1 1 d . . .
N19 N 0.4873(3) 0.7434(3) 0.5180(2) 0.0325(10) Uani 1 1 d . . .
N20 N 0.7973(3) 0.7371(3) 0.4633(2) 0.0322(10) Uani 1 1 d . . .
C1 C 0.7250(3) 0.4272(3) -0.1229(3) 0.0319(12) Uani 1 1 d . . .
H1 H 0.7462 0.4771 -0.1266 0.038 Uiso 1 1 calc R . .
C2 C 0.6880(4) 0.4029(3) -0.1868(3) 0.0418(14) Uani 1 1 d . . .
H2 H 0.6827 0.4354 -0.2327 0.050 Uiso 1 1 calc R . .
C3 C 0.6583(4) 0.3289(3) -0.1822(3) 0.0397(14) Uani 1 1 d . . .
H3 H 0.6308 0.3106 -0.2248 0.048 Uiso 1 1 calc R . .
C4 C 0.6692(3) 0.2822(3) -0.1151(3) 0.0321(12) Uani 1 1 d . . .
H4 H 0.6507 0.2309 -0.1127 0.038 Uiso 1 1 calc R . .
C5 C 0.7073(3) 0.3096(3) -0.0500(3) 0.0254(11) Uani 1 1 d . . .
C6 C 0.6944(3) 0.1852(3) 0.0156(3) 0.0260(11) Uani 1 1 d . . .
C7 C 0.6217(3) 0.1629(3) 0.0477(3) 0.0316(12) Uani 1 1 d . . .
C8 C 0.5992(4) 0.0864(3) 0.0466(3) 0.0405(14) Uani 1 1 d . . .
H8 H 0.5489 0.0734 0.0691 0.049 Uiso 1 1 calc R . .
C9 C 0.6531(4) 0.0302(3) 0.0116(3) 0.0438(15) Uani 1 1 d . . .
C10 C 0.7274(4) 0.0460(3) -0.0205(3) 0.0415(14) Uani 1 1 d . . .
H10 H 0.7639 0.0059 -0.0439 0.050 Uiso 1 1 calc R . .
C11 C 0.7461(3) 0.1236(3) -0.0169(3) 0.0328(12) Uani 1 1 d . . .
C12 C 0.8346(3) 0.5581(3) 0.1526(3) 0.0291(11) Uani 1 1 d . . .
H12 H 0.8340 0.5892 0.1058 0.035 Uiso 1 1 calc R . .
C13 C 0.8538(3) 0.5932(3) 0.2195(3) 0.0355(13) Uani 1 1 d . . .
H13 H 0.8655 0.6468 0.2189 0.043 Uiso 1 1 calc R . .
C14 C 0.8555(3) 0.5473(3) 0.2886(3) 0.0366(13) Uani 1 1 d . . .
H14 H 0.8675 0.5698 0.3360 0.044 Uiso 1 1 calc R . .
C15 C 0.8396(3) 0.4692(3) 0.2871(3) 0.0325(12) Uani 1 1 d . . .
H15 H 0.8425 0.4377 0.3337 0.039 Uiso 1 1 calc R . .
C16 C 0.8189(3) 0.4345(3) 0.2170(3) 0.0259(11) Uani 1 1 d . . .
C17 C 0.8118(3) 0.3122(3) 0.2871(3) 0.0327(12) Uani 1 1 d . . .
C18 C 0.8880(4) 0.2730(4) 0.3072(3) 0.0499(16) Uani 1 1 d . . .
C19 C 0.9007(6) 0.2289(4) 0.3752(5) 0.077(2) Uani 1 1 d . . .
H19 H 0.9533 0.2035 0.3879 0.092 Uiso 1 1 calc R . .
C20 C 0.8327(7) 0.2233(5) 0.4244(4) 0.084(3) Uani 1 1 d . . .
C21 C 0.7561(6) 0.2600(4) 0.4086(4) 0.066(2) Uani 1 1 d . . .
H21 H 0.7109 0.2556 0.4433 0.079 Uiso 1 1 calc R . .
C22 C 0.7479(4) 0.3036(3) 0.3400(3) 0.0415(14) Uani 1 1 d . . .
C23 C 0.9373(3) 0.4778(3) -0.0691(3) 0.0305(12) Uani 1 1 d . . .
H23 H 0.9698 0.4286 -0.0606 0.037 Uiso 1 1 calc R . .
C24 C 0.9641(3) 0.5340(3) -0.1224(3) 0.0384(13) Uani 1 1 d . . .
H24 H 1.0141 0.5228 -0.1507 0.046 Uiso 1 1 calc R . .
C25 C 0.9166(3) 0.6066(3) -0.1334(3) 0.0349(13) Uani 1 1 d . . .
H25 H 0.9348 0.6454 -0.1689 0.042 Uiso 1 1 calc R . .
C26 C 0.8433(3) 0.6226(3) -0.0931(3) 0.0295(12) Uani 1 1 d . . .
H26 H 0.8114 0.6725 -0.0993 0.035 Uiso 1 1 calc R . .
C27 C 0.8172(3) 0.5633(3) -0.0426(3) 0.0225(11) Uani 1 1 d . . .
C28 C 0.6851(3) 0.6190(3) 0.0136(3) 0.0220(10) Uani 1 1 d . . .
C29 C 0.6016(3) 0.6079(3) 0.0113(3) 0.0274(11) Uani 1 1 d . . .
C30 C 0.5385(3) 0.6641(3) 0.0323(3) 0.0362(13) Uani 1 1 d . . .
H30 H 0.4829 0.6539 0.0301 0.043 Uiso 1 1 calc R . .
C31 C 0.5599(3) 0.7360(3) 0.0565(3) 0.0376(13) Uani 1 1 d . . .
C32 C 0.6400(3) 0.7530(3) 0.0593(3) 0.0338(13) Uani 1 1 d . . .
H32 H 0.6529 0.8033 0.0748 0.041 Uiso 1 1 calc R . .
C33 C 0.7007(3) 0.6942(3) 0.0385(3) 0.0268(11) Uani 1 1 d . . .
C34 C 0.6586(3) 0.1893(3) 0.2329(3) 0.0315(12) Uani 1 1 d . . .
H34 H 0.6082 0.2224 0.2337 0.038 Uiso 1 1 calc R . .
C35 C 0.6680(4) 0.1205(3) 0.2792(3) 0.0407(14) Uani 1 1 d . . .
H35 H 0.6232 0.1042 0.3092 0.049 Uiso 1 1 calc R . .
C36 C 0.7445(4) 0.0758(3) 0.2810(3) 0.0431(14) Uani 1 1 d . . .
H36 H 0.7525 0.0306 0.3151 0.052 Uiso 1 1 calc R . .
C37 C 0.8090(3) 0.0962(3) 0.2338(3) 0.0363(13) Uani 1 1 d . . .
H37 H 0.8611 0.0658 0.2353 0.044 Uiso 1 1 calc R . .
C38 C 0.7950(3) 0.1628(3) 0.1838(3) 0.0279(11) Uani 1 1 d . . .
C39 C 0.9183(3) 0.1792(3) 0.0970(3) 0.0280(11) Uani 1 1 d . . .
C40 C 0.9541(4) 0.1000(3) 0.0912(3) 0.0381(13) Uani 1 1 d . . .
C41 C 1.0309(4) 0.0787(3) 0.0598(3) 0.0412(14) Uani 1 1 d . . .
H41 H 1.0535 0.0247 0.0597 0.049 Uiso 1 1 calc R . .
C42 C 1.0741(3) 0.1378(3) 0.0285(3) 0.0407(14) Uani 1 1 d . . .
C43 C 1.0406(3) 0.2162(3) 0.0249(3) 0.0352(13) Uani 1 1 d . . .
H43 H 1.0702 0.2556 0.0005 0.042 Uiso 1 1 calc R . .
C44 C 0.9628(3) 0.2368(3) 0.0576(3) 0.0268(11) Uani 1 1 d . . .
C45 C 0.6776(3) 0.4140(3) 0.0997(3) 0.0226(10) Uani 1 1 d . . .
C46 C 0.8566(3) 0.3447(3) 0.0588(3) 0.0231(11) Uani 1 1 d . . .
C47 C 0.6258(3) 0.6746(3) 0.2724(3) 0.0324(12) Uani 1 1 d . . .
H47 H 0.6251 0.7226 0.2424 0.039 Uiso 1 1 calc R . .
C48 C 0.6241(4) 0.6053(3) 0.2337(3) 0.0364(13) Uani 1 1 d . . .
H48 H 0.6227 0.6058 0.1787 0.044 Uiso 1 1 calc R . .
C49 C 0.6244(3) 0.5340(3) 0.2772(3) 0.0313(12) Uani 1 1 d . . .
H49 H 0.6217 0.4853 0.2523 0.038 Uiso 1 1 calc R . .
C50 C 0.6286(3) 0.5356(3) 0.3569(3) 0.0275(11) Uani 1 1 d . . .
H50 H 0.6302 0.4874 0.3866 0.033 Uiso 1 1 calc R . .
C51 C 0.6307(3) 0.6085(3) 0.3953(3) 0.0225(10) Uani 1 1 d . . .
C52 C 0.6509(3) 0.5349(3) 0.5149(3) 0.0228(11) Uani 1 1 d . . .
C53 C 0.5925(3) 0.5004(3) 0.5614(3) 0.0280(12) Uani 1 1 d . . .
C54 C 0.6067(3) 0.4285(3) 0.6012(3) 0.0356(13) Uani 1 1 d . . .
H54 H 0.5653 0.4071 0.6322 0.043 Uiso 1 1 calc R . .
C55 C 0.6850(4) 0.3891(3) 0.5934(3) 0.0380(13) Uani 1 1 d . . .
C56 C 0.7474(3) 0.4187(3) 0.5495(3) 0.0342(13) Uani 1 1 d . . .
H56 H 0.8007 0.3910 0.5460 0.041 Uiso 1 1 calc R . .
C57 C 0.7274(3) 0.4910(3) 0.5111(3) 0.0266(11) Uani 1 1 d . . .
C58 C 0.6075(4) 0.9689(3) 0.4313(3) 0.0363(13) Uani 1 1 d . . .
H58 H 0.6008 0.9704 0.3768 0.044 Uiso 1 1 calc R . .
C59 C 0.6027(4) 1.0404(3) 0.4679(3) 0.0479(16) Uani 1 1 d . . .
H59 H 0.5921 1.0893 0.4398 0.057 Uiso 1 1 calc R . .
C60 C 0.6138(4) 1.0381(3) 0.5475(3) 0.0517(17) Uani 1 1 d . . .
H60 H 0.6123 1.0859 0.5748 0.062 Uiso 1 1 calc R . .
C61 C 0.6271(4) 0.9659(3) 0.5862(3) 0.0428(15) Uani 1 1 d . . .
H61 H 0.6350 0.9646 0.6405 0.051 Uiso 1 1 calc R . .
C62 C 0.6293(3) 0.8928(3) 0.5473(3) 0.0289(12) Uani 1 1 d . . .
C63 C 0.6591(3) 0.8229(3) 0.6668(3) 0.0281(11) Uani 1 1 d . . .
C64 C 0.7402(3) 0.8242(3) 0.6891(3) 0.0356(13) Uani 1 1 d . . .
C65 C 0.7649(4) 0.8210(3) 0.7655(3) 0.0434(15) Uani 1 1 d . . .
H65 H 0.8205 0.8226 0.7785 0.052 Uiso 1 1 calc R . .
C66 C 0.7041(4) 0.8155(3) 0.8217(3) 0.0441(16) Uani 1 1 d . . .
C67 C 0.6235(4) 0.8140(3) 0.8060(3) 0.0392(14) Uani 1 1 d . . .
H67 H 0.5835 0.8101 0.8462 0.047 Uiso 1 1 calc R . .
C68 C 0.6023(3) 0.8185(3) 0.7281(3) 0.0312(12) Uani 1 1 d . . .
C69 C 0.7869(4) 0.8319(3) 0.2974(3) 0.0423(14) Uani 1 1 d . . .
H69 H 0.8272 0.8085 0.3321 0.051 Uiso 1 1 calc R . .
C70 C 0.8112(4) 0.8648(4) 0.2266(4) 0.0546(17) Uani 1 1 d . . .
H70 H 0.8676 0.8639 0.2131 0.066 Uiso 1 1 calc R . .
C71 C 0.7515(4) 0.8992(4) 0.1758(3) 0.0507(17) Uani 1 1 d . . .
H71 H 0.7675 0.9222 0.1276 0.061 Uiso 1 1 calc R . .
C72 C 0.6704(4) 0.9000(3) 0.1952(3) 0.0405(14) Uani 1 1 d . . .
H72 H 0.6296 0.9229 0.1608 0.049 Uiso 1 1 calc R . .
C73 C 0.6481(3) 0.8659(3) 0.2677(3) 0.0310(12) Uani 1 1 d . . .
C74 C 0.4969(3) 0.8793(3) 0.2736(3) 0.0300(12) Uani 1 1 d . . .
C75 C 0.4323(3) 0.8316(3) 0.2848(3) 0.0331(13) Uani 1 1 d . . .
C76 C 0.3521(4) 0.8529(3) 0.2636(3) 0.0393(14) Uani 1 1 d . . .
H76 H 0.3106 0.8190 0.2748 0.047 Uiso 1 1 calc R . .
C77 C 0.3348(4) 0.9257(4) 0.2252(3) 0.0452(15) Uani 1 1 d . . .
C78 C 0.3932(4) 0.9758(3) 0.2091(3) 0.0470(16) Uani 1 1 d . . .
H78 H 0.3806 1.0244 0.1808 0.056 Uiso 1 1 calc R . .
C79 C 0.4723(4) 0.9531(3) 0.2359(3) 0.0399(14) Uani 1 1 d . . .
C80 C 0.5466(3) 0.6462(3) 0.6966(3) 0.0284(11) Uani 1 1 d . . .
H80 H 0.4914 0.6562 0.6807 0.034 Uiso 1 1 calc R . .
C81 C 0.5634(3) 0.6213(3) 0.7723(3) 0.0355(13) Uani 1 1 d . . .
H81 H 0.5203 0.6118 0.8078 0.043 Uiso 1 1 calc R . .
C82 C 0.6450(4) 0.6105(3) 0.7955(3) 0.0362(13) Uani 1 1 d . . .
H82 H 0.6568 0.5964 0.8480 0.043 Uiso 1 1 calc R . .
C83 C 0.7092(3) 0.6200(3) 0.7432(3) 0.0312(12) Uani 1 1 d . . .
H83 H 0.7646 0.6124 0.7589 0.037 Uiso 1 1 calc R . .
C84 C 0.6890(3) 0.6415(3) 0.6659(3) 0.0249(11) Uani 1 1 d . . .
C85 C 0.8161(3) 0.6481(3) 0.5809(3) 0.0284(11) Uani 1 1 d . . .
C86 C 0.8725(3) 0.5914(3) 0.6176(3) 0.0397(14) Uani 1 1 d . . .
C87 C 0.9552(4) 0.5799(4) 0.5999(4) 0.0529(17) Uani 1 1 d . . .
H87 H 0.9913 0.5429 0.6284 0.063 Uiso 1 1 calc R . .
C88 C 0.9831(4) 0.6253(4) 0.5383(4) 0.0576(18) Uani 1 1 d . . .
C89 C 0.9316(3) 0.6777(4) 0.4951(4) 0.0481(15) Uani 1 1 d . . .
H89 H 0.9524 0.7065 0.4523 0.058 Uiso 1 1 calc R . .
C90 C 0.8481(3) 0.6881(3) 0.5150(3) 0.0325(12) Uani 1 1 d . . .
C91 C 0.5294(3) 0.7654(3) 0.4674(3) 0.0251(11) Uani 1 1 d . . .
C92 C 0.7211(3) 0.7462(3) 0.4634(3) 0.0274(11) Uani 1 1 d . . .
C93 C 0.912(3) 0.329(3) 0.773(3) 0.087(12) Uiso 0.25 1 d P A 1
Cl1 Cl 0.9540(6) 0.3367(6) 0.6829(6) 0.089(3) Uiso 0.25 1 d P A 1
Cl2 Cl 0.9680(9) 0.2615(8) 0.8365(8) 0.133(4) Uiso 0.25 1 d P A 1
Cl3 Cl 0.9134(8) 0.2828(7) 0.8327(7) 0.110(3) Uiso 0.25 1 d P B 2
C94 C 0.9350(15) -0.0326(14) 0.7129(13) 0.111(7) Uiso 0.45 1 d P B 2
C95 C 0.9097(17) 0.3533(16) 0.7399(17) 0.110(9) Uiso 0.45 1 d P B 2
C96 C 0.8553(16) -0.0573(16) 0.4713(14) 0.110(8) Uiso 0.45 1 d P C 2
C97 C 0.8342(19) -0.009(2) 0.4791(18) 0.106(10) Uiso 0.35 1 d P C 2
C98 C 0.916(2) 0.290(2) 0.690(2) 0.109(11) Uiso 0.30 1 d P B 2
C99 C 0.951(2) 0.048(2) 0.722(2) 0.117(12) Uiso 0.30 1 d P B 2
C100 C 0.934(3) -0.092(2) 0.462(2) 0.103(12) Uiso 0.25 1 d P C 2
C101 C 0.887(3) 0.268(3) 0.766(3) 0.103(15) Uiso 0.20 1 d P B 2
C102 C 0.926(4) 0.110(4) 0.717(4) 0.10(2) Uiso 0.15 1 d P B 2
C103 C 0.926(5) 0.193(5) 0.739(5) 0.13(2) Uiso 0.15 1 d P B 2

loop_
_atom_site_aniso_label
_atom_site_aniso_U_11
_atom_site_aniso_U_22
_atom_site_aniso_U_33
_atom_site_aniso_U_23
_atom_site_aniso_U_13
_atom_site_aniso_U_12
Ru1 0.0222(2) 0.0186(2) 0.0209(2) -0.00052(15) 0.00033(16) -0.00121(16)
Ru2 0.0238(2) 0.0200(2) 0.0212(2) 0.00041(16) 0.00069(16) -0.00161(16)
Ru3 0.0311(2) 0.0249(2) 0.0168(2) 0.00022(16) 0.00111(17) -0.00513(18)
Ru4 0.0230(2) 0.0250(2) 0.0163(2) -0.00026(16) 0.00051(16) -0.00181(17)
F1 0.0337(17) 0.0415(18) 0.0418(18) -0.0043(14) 0.0065(14) -0.0031(14)
F2 0.121(4) 0.0259(18) 0.069(2) 0.0029(16) -0.012(2) -0.027(2)
F3 0.041(2) 0.049(2) 0.057(2) -0.0169(16) 0.0090(16) 0.0003(16)
F4 0.044(2) 0.080(3) 0.074(3) 0.002(2) -0.018(2) 0.008(2)
F5 0.265(8) 0.112(4) 0.056(3) 0.055(3) -0.053(4) -0.033(4)
F6 0.061(2) 0.051(2) 0.050(2) -0.0051(17) 0.0238(18) -0.0127(19)
F7 0.0290(16) 0.0314(16) 0.0507(19) -0.0059(14) -0.0025(14) -0.0054(13)
F8 0.046(2) 0.050(2) 0.075(2) -0.0194(18) 0.0032(18) 0.0211(17)
F9 0.0342(18) 0.0286(15) 0.0458(18) -0.0046(13) -0.0032(14) -0.0086(13)
F10 0.057(2) 0.0222(16) 0.077(2) -0.0023(15) 0.0159(18) -0.0045(15)
F11 0.040(2) 0.044(2) 0.088(3) -0.0030(18) 0.0220(19) 0.0118(16)
F12 0.0244(16) 0.0405(17) 0.0376(17) -0.0030(13) 0.0047(13) -0.0051(13)
F13 0.072(3) 0.041(2) 0.064(2) 0.0290(17) 0.0103(19) 0.0054(18)
F14 0.0315(17) 0.0380(17) 0.0362(16) 0.0029(13) 0.0111(13) -0.0010(14)
F15 0.0395(19) 0.071(2) 0.0431(19) -0.0068(17) 0.0027(16) -0.0199(17)
F16 0.123(4) 0.057(2) 0.0252(18) -0.0014(16) -0.025(2) 0.002(2)
F17 0.040(2) 0.0418(18) 0.0438(18) -0.0014(14) 0.0105(15) -0.0011(15)
F18 0.050(2) 0.0297(16) 0.0441(18) 0.0105(14) -0.0139(15) -0.0127(15)
F19 0.064(3) 0.067(2) 0.068(3) -0.006(2) -0.027(2) 0.016(2)
F20 0.079(3) 0.0276(17) 0.052(2) 0.0060(15) -0.0023(18) -0.0131(17)
F21 0.045(2) 0.054(2) 0.049(2) 0.0100(17) -0.0037(16) 0.0142(17)
F22 0.023(2) 0.119(4) 0.111(3) 0.008(3) 0.010(2) 0.011(2)
N1 0.029(2) 0.020(2) 0.022(2) -0.0019(17) 0.0022(17) 0.0008(17)
N2 0.031(2) 0.018(2) 0.023(2) -0.0006(17) 0.0004(18) -0.0030(17)
N3 0.021(2) 0.026(2) 0.026(2) -0.0015(18) 0.0012(17) 0.0007(18)
N4 0.031(2) 0.024(2) 0.023(2) 0.0010(17) -0.0006(18) -0.0001(18)
N5 0.022(2) 0.023(2) 0.025(2) -0.0032(17) 0.0014(18) -0.0020(18)
N6 0.022(2) 0.021(2) 0.025(2) 0.0018(17) 0.0026(17) 0.0010(17)
N7 0.030(2) 0.023(2) 0.027(2) -0.0009(17) 0.0000(19) -0.0035(19)
N8 0.026(2) 0.023(2) 0.031(2) 0.0042(18) 0.0023(19) -0.0019(18)
N9 0.032(3) 0.029(2) 0.032(2) -0.0037(19) 0.003(2) 0.000(2)
N10 0.025(2) 0.024(2) 0.033(2) 0.0013(18) 0.0007(19) -0.0023(19)
N11 0.032(2) 0.029(2) 0.016(2) -0.0014(17) 0.0009(17) -0.0037(19)
N12 0.024(2) 0.025(2) 0.018(2) -0.0003(16) 0.0003(17) -0.0035(17)
N13 0.035(2) 0.026(2) 0.022(2) 0.0004(18) 0.0028(18) -0.0038(19)
N14 0.034(2) 0.027(2) 0.017(2) -0.0003(17) -0.0011(18) -0.0022(19)
N15 0.043(3) 0.030(2) 0.025(2) -0.0055(18) 0.008(2) -0.012(2)
N16 0.044(3) 0.027(2) 0.021(2) 0.0006(18) -0.002(2) -0.007(2)
N17 0.029(2) 0.023(2) 0.022(2) -0.0010(17) -0.0011(18) -0.0012(18)
N18 0.023(2) 0.031(2) 0.020(2) 0.0019(17) -0.0022(17) 0.0010(18)
N19 0.030(2) 0.038(3) 0.029(2) 0.003(2) -0.003(2) -0.003(2)
N20 0.023(3) 0.044(3) 0.031(2) -0.002(2) 0.0070(19) -0.008(2)
C1 0.045(3) 0.022(3) 0.029(3) 0.001(2) -0.001(2) -0.005(2)
C2 0.069(4) 0.031(3) 0.026(3) 0.004(2) -0.016(3) -0.007(3)
C3 0.057(4) 0.033(3) 0.030(3) -0.005(2) -0.013(3) -0.005(3)
C4 0.043(3) 0.025(3) 0.029(3) -0.003(2) -0.005(2) -0.006(2)
C5 0.025(3) 0.022(3) 0.028(3) -0.004(2) 0.001(2) 0.002(2)
C6 0.031(3) 0.023(3) 0.024(3) 0.002(2) -0.005(2) -0.004(2)
C7 0.036(3) 0.030(3) 0.029(3) 0.000(2) -0.002(2) -0.005(2)
C8 0.052(4) 0.036(3) 0.036(3) 0.009(3) -0.006(3) -0.017(3)
C9 0.072(5) 0.020(3) 0.042(3) 0.007(2) -0.018(3) -0.014(3)
C10 0.058(4) 0.021(3) 0.044(3) -0.009(2) -0.014(3) 0.007(3)
C11 0.036(3) 0.032(3) 0.030(3) -0.003(2) -0.001(2) 0.000(2)
C12 0.027(3) 0.028(3) 0.032(3) -0.001(2) -0.003(2) -0.003(2)
C13 0.036(3) 0.027(3) 0.044(3) -0.008(2) -0.005(3) -0.004(2)
C14 0.043(3) 0.039(3) 0.030(3) -0.009(2) -0.005(2) -0.007(3)
C15 0.037(3) 0.037(3) 0.024(3) -0.002(2) -0.002(2) -0.008(2)
C16 0.023(3) 0.028(3) 0.026(3) -0.001(2) 0.001(2) 0.001(2)
C17 0.049(4) 0.025(3) 0.024(3) -0.001(2) -0.008(3) -0.004(3)
C18 0.065(5) 0.046(4) 0.040(4) 0.004(3) -0.023(3) -0.006(3)
C19 0.108(7) 0.057(5) 0.063(5) 0.009(4) -0.042(5) 0.007(5)
C20 0.161(10) 0.058(5) 0.037(4) 0.022(4) -0.036(5) -0.025(6)
C21 0.121(7) 0.049(4) 0.031(4) 0.002(3) 0.007(4) -0.030(4)
C22 0.068(4) 0.034(3) 0.024(3) -0.003(2) 0.003(3) -0.015(3)
C23 0.023(3) 0.036(3) 0.032(3) 0.001(2) 0.000(2) -0.002(2)
C24 0.028(3) 0.047(3) 0.040(3) -0.003(3) 0.007(2) -0.003(3)
C25 0.034(3) 0.039(3) 0.033(3) 0.007(2) 0.004(2) -0.012(3)
C26 0.036(3) 0.027(3) 0.026(3) 0.002(2) -0.002(2) -0.005(2)
C27 0.026(3) 0.023(3) 0.020(2) -0.001(2) -0.005(2) -0.006(2)
C28 0.028(3) 0.019(2) 0.017(2) 0.0030(19) 0.000(2) 0.000(2)
C29 0.032(3) 0.027(3) 0.023(3) 0.000(2) -0.003(2) 0.000(2)
C30 0.025(3) 0.042(3) 0.040(3) 0.000(3) -0.001(2) 0.003(2)
C31 0.041(4) 0.033(3) 0.036(3) -0.005(2) 0.001(3) 0.012(3)
C32 0.044(4) 0.026(3) 0.031(3) -0.003(2) -0.004(2) 0.001(2)
C33 0.031(3) 0.024(3) 0.025(3) 0.003(2) -0.001(2) -0.001(2)
C34 0.034(3) 0.033(3) 0.029(3) 0.000(2) 0.003(2) -0.007(2)
C35 0.051(4) 0.039(3) 0.033(3) 0.010(3) 0.007(3) -0.013(3)
C36 0.053(4) 0.034(3) 0.041(3) 0.013(3) -0.003(3) -0.004(3)
C37 0.037(3) 0.031(3) 0.039(3) 0.007(2) -0.002(3) 0.002(2)
C38 0.032(3) 0.023(3) 0.028(3) 0.001(2) -0.004(2) -0.002(2)
C39 0.029(3) 0.024(3) 0.029(3) -0.001(2) -0.004(2) 0.003(2)
C40 0.044(4) 0.024(3) 0.045(3) 0.005(2) 0.001(3) -0.002(3)
C41 0.043(4) 0.027(3) 0.051(4) -0.002(3) 0.005(3) 0.008(3)
C42 0.028(3) 0.041(3) 0.050(4) -0.005(3) 0.012(3) 0.006(3)
C43 0.031(3) 0.031(3) 0.043(3) 0.000(2) 0.005(3) 0.000(2)
C44 0.030(3) 0.021(3) 0.029(3) -0.002(2) -0.004(2) 0.000(2)
C45 0.024(3) 0.021(2) 0.023(3) -0.003(2) -0.006(2) 0.001(2)
C46 0.025(3) 0.022(2) 0.023(3) 0.000(2) -0.001(2) -0.006(2)
C47 0.043(3) 0.031(3) 0.022(3) 0.005(2) -0.001(2) -0.003(2)
C48 0.054(4) 0.036(3) 0.019(3) -0.003(2) -0.002(2) -0.004(3)
C49 0.039(3) 0.033(3) 0.024(3) -0.010(2) 0.000(2) -0.006(2)
C50 0.030(3) 0.026(3) 0.027(3) -0.003(2) 0.004(2) -0.002(2)
C51 0.018(3) 0.027(3) 0.022(3) 0.001(2) 0.002(2) 0.001(2)
C52 0.026(3) 0.024(3) 0.020(2) -0.004(2) -0.001(2) -0.005(2)
C53 0.027(3) 0.032(3) 0.025(3) -0.003(2) 0.001(2) -0.004(2)
C54 0.038(3) 0.035(3) 0.034(3) 0.005(2) 0.006(2) -0.010(3)
C55 0.052(4) 0.028(3) 0.033(3) 0.009(2) -0.003(3) -0.003(3)
C56 0.034(3) 0.033(3) 0.034(3) 0.000(2) 0.000(2) 0.005(2)
C57 0.028(3) 0.030(3) 0.022(3) -0.002(2) 0.003(2) -0.006(2)
C58 0.057(4) 0.031(3) 0.020(3) 0.002(2) 0.005(3) -0.005(3)
C59 0.087(5) 0.025(3) 0.032(3) 0.001(2) 0.003(3) -0.008(3)
C60 0.101(5) 0.025(3) 0.029(3) -0.007(2) 0.002(3) -0.006(3)
C61 0.072(4) 0.037(3) 0.020(3) -0.006(2) 0.000(3) -0.006(3)
C62 0.031(3) 0.032(3) 0.025(3) -0.004(2) 0.002(2) -0.006(2)
C63 0.039(3) 0.023(3) 0.022(3) -0.003(2) -0.003(2) -0.002(2)
C64 0.044(4) 0.033(3) 0.030(3) -0.003(2) 0.001(3) -0.007(3)
C65 0.052(4) 0.038(3) 0.040(4) -0.004(3) -0.022(3) -0.001(3)
C66 0.081(5) 0.029(3) 0.021(3) -0.003(2) -0.012(3) 0.003(3)
C67 0.068(4) 0.026(3) 0.022(3) -0.001(2) 0.010(3) 0.002(3)
C68 0.043(3) 0.020(3) 0.030(3) -0.003(2) 0.003(2) 0.001(2)
C69 0.043(4) 0.049(3) 0.036(3) -0.001(3) 0.009(3) -0.011(3)
C70 0.051(4) 0.063(4) 0.051(4) 0.000(3) 0.023(3) -0.017(3)
C71 0.074(5) 0.050(4) 0.029(3) 0.002(3) 0.019(3) -0.016(3)
C72 0.067(4) 0.032(3) 0.023(3) 0.002(2) 0.004(3) -0.013(3)
C73 0.047(3) 0.027(3) 0.020(3) -0.004(2) -0.001(2) -0.010(2)
C74 0.052(4) 0.024(3) 0.014(2) -0.004(2) -0.006(2) -0.001(2)
C75 0.048(4) 0.030(3) 0.022(3) -0.003(2) -0.007(2) -0.002(3)
C76 0.052(4) 0.034(3) 0.032(3) -0.006(2) -0.009(3) -0.002(3)
C77 0.049(4) 0.045(4) 0.040(3) -0.013(3) -0.012(3) 0.011(3)
C78 0.070(5) 0.032(3) 0.036(3) -0.002(3) -0.011(3) 0.010(3)
C79 0.068(4) 0.024(3) 0.029(3) -0.005(2) 0.001(3) -0.007(3)
C80 0.029(3) 0.026(3) 0.029(3) -0.003(2) 0.003(2) -0.001(2)
C81 0.044(4) 0.033(3) 0.029(3) 0.004(2) 0.013(3) -0.008(3)
C82 0.056(4) 0.028(3) 0.022(3) 0.004(2) 0.000(3) 0.003(3)
C83 0.041(3) 0.028(3) 0.022(3) 0.003(2) -0.011(2) 0.005(2)
C84 0.031(3) 0.019(2) 0.025(3) -0.004(2) -0.002(2) -0.001(2)
C85 0.023(3) 0.033(3) 0.029(3) -0.008(2) -0.004(2) 0.000(2)
C86 0.033(3) 0.046(3) 0.039(3) -0.003(3) -0.005(3) 0.003(3)
C87 0.032(4) 0.062(4) 0.061(4) -0.006(3) -0.010(3) 0.012(3)
C88 0.025(3) 0.074(5) 0.071(5) -0.006(4) 0.004(3) 0.004(3)
C89 0.030(3) 0.061(4) 0.053(4) -0.001(3) 0.009(3) -0.008(3)
C90 0.025(3) 0.039(3) 0.033(3) -0.006(2) 0.000(2) -0.001(2)
C91 0.031(3) 0.023(3) 0.021(3) 0.001(2) -0.006(2) 0.002(2)
C92 0.038(3) 0.025(3) 0.020(3) -0.001(2) 0.004(2) -0.006(2)

loop_
_atom_type_symbol
_atom_type_description
_atom_type_scat_dispersion_real
_atom_type_scat_dispersion_imag
_atom_type_scat_source
C C 0.0033 0.0016 'International Tables Vol C Tables 4.2.6.8 and 6.1.1.4'
H H 0.0000 0.0000 'International Tables Vol C Tables 4.2.6.8 and 6.1.1.4'
N N 0.0061 0.0033 'International Tables Vol C Tables 4.2.6.8 and 6.1.1.4'
F F 0.0171 0.0103 'International Tables Vol C Tables 4.2.6.8 and 6.1.1.4'
Ru Ru -1.2594 0.8363 'International Tables Vol C Tables 4.2.6.8 and 6.1.1.4'
Cl Cl 0.1484 0.1585 'International Tables Vol C Tables 4.2.6.8 and 6.1.1.4'

loop_
_geom_angle_atom_site_label_1
_geom_angle_atom_site_label_2
_geom_angle_atom_site_label_3
_geom_angle
_geom_angle_site_symmetry_1
_geom_angle_site_symmetry_3
_geom_angle_publ_flag
C46 Ru1 C45 104.76(19) . . ?
C46 Ru1 N1 89.12(17) . . ?
C45 Ru1 N1 87.25(17) . . ?
C46 Ru1 N3 88.32(17) . . ?
C45 Ru1 N3 86.40(16) . . ?
N1 Ru1 N3 172.32(15) . . ?
C46 Ru1 N6 152.48(17) . . ?
C45 Ru1 N6 102.74(16) . . ?
N1 Ru1 N6 93.02(14) . . ?
N3 Ru1 N6 92.59(15) . . ?
C46 Ru1 N5 90.69(17) . . ?
C45 Ru1 N5 164.38(16) . . ?
N1 Ru1 N5 90.78(14) . . ?
N3 Ru1 N5 96.49(14) . . ?
N6 Ru1 N5 61.87(14) . . ?
C46 Ru1 Ru2 50.10(14) . . ?
C45 Ru1 Ru2 54.68(13) . . ?
N1 Ru1 Ru2 85.86(10) . . ?
N3 Ru1 Ru2 86.94(10) . . ?
N6 Ru1 Ru2 157.41(10) . . ?
N5 Ru1 Ru2 140.63(10) . . ?
N2 Ru2 N8 92.42(15) . . ?
N2 Ru2 C46 89.99(17) . . ?
N8 Ru2 C46 82.13(17) . . ?
N2 Ru2 N4 171.69(15) . . ?
N8 Ru2 N4 94.54(16) . . ?
C46 Ru2 N4 86.49(17) . . ?
N2 Ru2 N7 94.54(15) . . ?
N8 Ru2 N7 63.73(15) . . ?
C46 Ru2 N7 145.68(17) . . ?
N4 Ru2 N7 92.60(15) . . ?
N2 Ru2 C45 86.64(16) . . ?
N8 Ru2 C45 175.34(17) . . ?
C46 Ru2 C45 93.31(18) . . ?
N4 Ru2 C45 86.05(16) . . ?
N7 Ru2 C45 120.88(17) . . ?
N2 Ru2 N9 87.82(15) . . ?
N8 Ru2 N9 155.35(15) . . ?
C46 Ru2 N9 122.52(17) . . ?
N4 Ru2 N9 87.74(15) . . ?
N7 Ru2 N9 91.67(15) . . ?
C45 Ru2 N9 29.22(15) . . ?
N2 Ru2 Ru1 86.56(10) . . ?
N8 Ru2 Ru1 128.56(11) . . ?
C46 Ru2 Ru1 46.47(13) . . ?
N4 Ru2 Ru1 85.56(11) . . ?
N7 Ru2 Ru1 167.66(11) . . ?
C45 Ru2 Ru1 46.85(13) . . ?
N9 Ru2 Ru1 76.07(10) . . ?
C92 Ru3 C91 104.47(19) . . ?
C92 Ru3 N15 89.75(19) . . ?
C91 Ru3 N15 165.77(18) . . ?
C92 Ru3 N11 87.54(17) . . ?
C91 Ru3 N11 88.59(17) . . ?
N15 Ru3 N11 92.64(15) . . ?
C92 Ru3 N13 89.37(18) . . ?
C91 Ru3 N13 85.92(17) . . ?
N15 Ru3 N13 93.81(15) . . ?
N11 Ru3 N13 172.83(14) . . ?
C92 Ru3 N16 151.38(18) . . ?
C91 Ru3 N16 104.15(18) . . ?
N15 Ru3 N16 61.64(17) . . ?
N11 Ru3 N16 92.92(15) . . ?
N13 Ru3 N16 92.89(15) . . ?
C92 Ru3 Ru4 49.91(14) . . ?
C91 Ru3 Ru4 54.57(13) . . ?
N15 Ru3 Ru4 139.66(13) . . ?
N11 Ru3 Ru4 85.94(10) . . ?
N13 Ru3 Ru4 87.12(10) . . ?
N16 Ru3 Ru4 158.69(12) . . ?
N12 Ru4 C92 87.93(17) . . ?
N12 Ru4 N18 91.07(15) . . ?
C92 Ru4 N18 82.47(18) . . ?
N12 Ru4 N17 96.08(14) . . ?
C92 Ru4 N17 145.99(18) . . ?
N18 Ru4 N17 63.75(15) . . ?
N12 Ru4 N14 171.32(14) . . ?
C92 Ru4 N14 84.57(17) . . ?
N18 Ru4 N14 92.25(16) . . ?
N17 Ru4 N14 92.58(15) . . ?
N12 Ru4 C91 88.29(16) . . ?
C92 Ru4 C91 94.1(2) . . ?
N18 Ru4 C91 176.51(17) . . ?
N17 Ru4 C91 119.73(17) . . ?
N14 Ru4 C91 87.91(16) . . ?
N12 Ru4 N19 90.96(15) . . ?
C92 Ru4 N19 122.97(18) . . ?
N18 Ru4 N19 154.54(15) . . ?
N17 Ru4 N19 90.80(15) . . ?
N14 Ru4 N19 89.49(15) . . ?
C91 Ru4 N19 28.94(15) . . ?
N12 Ru4 Ru3 86.49(10) . . ?
C92 Ru4 Ru3 46.86(14) . . ?
N18 Ru4 Ru3 129.31(11) . . ?
N17 Ru4 Ru3 166.76(11) . . ?
N14 Ru4 Ru3 85.20(10) . . ?
C91 Ru4 Ru3 47.23(13) . . ?
N19 Ru4 Ru3 76.15(10) . . ?
C1 N1 C5 117.7(4) . . ?
C1 N1 Ru1 119.5(3) . . ?
C5 N1 Ru1 122.7(3) . . ?
C5 N2 C6 115.3(4) . . ?
C5 N2 Ru2 125.7(3) . . ?
C6 N2 Ru2 119.0(3) . . ?
C12 N3 C16 118.0(4) . . ?
C12 N3 Ru1 119.7(3) . . ?
C16 N3 Ru1 122.1(3) . . ?
C16 N4 C17 114.2(4) . . ?
C16 N4 Ru2 126.1(3) . . ?
C17 N4 Ru2 119.6(3) . . ?
C23 N5 C27 120.6(4) . . ?
C23 N5 Ru1 143.1(3) . . ?
C27 N5 Ru1 95.4(3) . . ?
C27 N6 C28 125.4(4) . . ?
C27 N6 Ru1 96.2(3) . . ?
C28 N6 Ru1 136.2(3) . . ?
C34 N7 C38 122.1(4) . . ?
C34 N7 Ru2 142.0(3) . . ?
C38 N7 Ru2 95.2(3) . . ?
C38 N8 C39 130.2(4) . . ?
C38 N8 Ru2 96.0(3) . . ?
C39 N8 Ru2 133.8(3) . . ?
C45 N9 Ru2 66.3(3) . . ?
C46 N10 C44 127.6(4) . . ?
C47 N11 C51 117.6(4) . . ?
C47 N11 Ru3 119.8(3) . . ?
C51 N11 Ru3 122.6(3) . . ?
C51 N12 C52 115.5(4) . . ?
C51 N12 Ru4 125.7(3) . . ?
C52 N12 Ru4 118.0(3) . . ?
C58 N13 C62 118.4(4) . . ?
C58 N13 Ru3 120.2(3) . . ?
C62 N13 Ru3 121.4(3) . . ?
C62 N14 C63 115.7(4) . . ?
C62 N14 Ru4 125.5(3) . . ?
C63 N14 Ru4 118.3(3) . . ?
C69 N15 C73 120.8(4) . . ?
C69 N15 Ru3 142.3(4) . . ?
C73 N15 Ru3 96.7(3) . . ?
C73 N16 C74 126.6(4) . . ?
C73 N16 Ru3 95.1(3) . . ?
C74 N16 Ru3 138.3(3) . . ?
C80 N17 C84 121.7(4) . . ?
C80 N17 Ru4 141.8(3) . . ?
C84 N17 Ru4 95.3(3) . . ?
C84 N18 C85 131.3(4) . . ?
C84 N18 Ru4 95.5(3) . . ?
C85 N18 Ru4 133.2(3) . . ?
C91 N19 Ru4 66.0(3) . . ?
C92 N20 C90 127.1(4) . . ?
N1 C1 C2 125.1(5) . . ?
C1 C2 C3 117.7(5) . . ?
C4 C3 C2 119.5(5) . . ?
C3 C4 C5 121.1(5) . . ?
N2 C5 N1 119.1(4) . . ?
N2 C5 C4 122.1(4) . . ?
N1 C5 C4 118.8(4) . . ?
C7 C6 C11 114.9(4) . . ?
C7 C6 N2 122.5(4) . . ?
C11 C6 N2 122.5(4) . . ?
F1 C7 C6 118.2(4) . . ?
F1 C7 C8 117.9(5) . . ?
C6 C7 C8 123.9(5) . . ?
C9 C8 C7 117.1(5) . . ?
F2 C9 C8 118.1(6) . . ?
F2 C9 C10 118.5(5) . . ?
C8 C9 C10 123.5(5) . . ?
C9 C10 C11 116.3(5) . . ?
F3 C11 C10 117.8(5) . . ?
F3 C11 C6 117.9(4) . . ?
C10 C11 C6 124.3(5) . . ?
N3 C12 C13 124.5(5) . . ?
C12 C13 C14 118.0(5) . . ?
C15 C14 C13 119.5(5) . . ?
C14 C15 C16 121.4(5) . . ?
N4 C16 N3 119.1(4) . . ?
N4 C16 C15 122.2(4) . . ?
N3 C16 C15 118.7(4) . . ?
C22 C17 C18 115.8(5) . . ?
C22 C17 N4 122.5(5) . . ?
C18 C17 N4 121.7(5) . . ?
F4 C18 C19 118.3(7) . . ?
F4 C18 C17 118.5(5) . . ?
C19 C18 C17 123.2(7) . . ?
C18 C19 C20 116.8(7) . . ?
F5 C20 C21 118.2(9) . . ?
F5 C20 C19 118.4(9) . . ?
C21 C20 C19 123.4(7) . . ?
C20 C21 C22 116.6(7) . . ?
F6 C22 C21 118.1(6) . . ?
F6 C22 C17 117.8(5) . . ?
C21 C22 C17 124.2(7) . . ?
N5 C23 C24 120.6(5) . . ?
C25 C24 C23 119.2(5) . . ?
C26 C25 C24 120.5(5) . . ?
C25 C26 C27 118.3(5) . . ?
N6 C27 N5 106.5(4) . . ?
N6 C27 C26 132.7(4) . . ?
N5 C27 C26 120.6(4) . . ?
N6 C28 C29 120.2(4) . . ?
N6 C28 C33 125.2(4) . . ?
C29 C28 C33 114.4(4) . . ?
F7 C29 C30 118.7(4) . . ?
F7 C29 C28 117.0(4) . . ?
C30 C29 C28 124.3(5) . . ?
C29 C30 C31 117.1(5) . . ?
F8 C31 C32 117.8(5) . . ?
F8 C31 C30 119.4(5) . . ?
C32 C31 C30 122.9(5) . . ?
C31 C32 C33 117.5(5) . . ?
F9 C33 C32 117.4(4) . . ?
F9 C33 C28 118.8(4) . . ?
C32 C33 C28 123.8(5) . . ?
N7 C34 C35 119.8(5) . . ?
C34 C35 C36 118.9(5) . . ?
C37 C36 C35 121.1(5) . . ?
C36 C37 C38 118.0(5) . . ?
N7 C38 N8 104.4(4) . . ?
N7 C38 C37 119.8(5) . . ?
N8 C38 C37 135.5(5) . . ?
N8 C39 C40 125.5(5) . . ?
N8 C39 C44 119.5(4) . . ?
C40 C39 C44 114.7(4) . . ?
F10 C40 C41 116.8(5) . . ?
F10 C40 C39 119.0(5) . . ?
C41 C40 C39 124.1(5) . . ?
C42 C41 C40 118.2(5) . . ?
F11 C42 C41 119.3(5) . . ?
F11 C42 C43 119.0(5) . . ?
C41 C42 C43 121.6(5) . . ?
C42 C43 C44 119.4(5) . . ?
C43 C44 N10 116.7(4) . . ?
C43 C44 C39 121.4(4) . . ?
N10 C44 C39 121.8(4) . . ?
N9 C45 Ru1 163.0(4) . . ?
N9 C45 Ru2 84.5(3) . . ?
Ru1 C45 Ru2 78.47(16) . . ?
N10 C46 Ru1 143.3(4) . . ?
N10 C46 Ru2 133.3(4) . . ?
Ru1 C46 Ru2 83.42(19) . . ?
C48 C47 N11 124.4(5) . . ?
C47 C48 C49 118.4(5) . . ?
C50 C49 C48 119.0(5) . . ?
C49 C50 C51 121.2(5) . . ?
N11 C51 N12 119.3(4) . . ?
N11 C51 C50 119.4(4) . . ?
N12 C51 C50 121.3(4) . . ?
C57 C52 C53 114.8(4) . . ?
C57 C52 N12 123.0(4) . . ?
C53 C52 N12 122.1(4) . . ?
F12 C53 C54 118.2(4) . . ?
F12 C53 C52 117.2(4) . . ?
C54 C53 C52 124.5(5) . . ?
C53 C54 C55 116.1(5) . . ?
F13 C55 C56 117.7(5) . . ?
F13 C55 C54 118.6(5) . . ?
C56 C55 C54 123.7(5) . . ?
C55 C56 C57 116.1(5) . . ?
F14 C57 C56 117.6(4) . . ?
F14 C57 C52 117.7(4) . . ?
C56 C57 C52 124.6(5) . . ?
N13 C58 C59 124.6(5) . . ?
C58 C59 C60 117.7(5) . . ?
C61 C60 C59 119.2(5) . . ?
C60 C61 C62 122.1(5) . . ?
N14 C62 N13 120.4(4) . . ?
N14 C62 C61 121.7(4) . . ?
N13 C62 C61 117.9(4) . . ?
C68 C63 C64 114.9(5) . . ?
C68 C63 N14 122.5(5) . . ?
C64 C63 N14 122.5(4) . . ?
F15 C64 C65 118.1(5) . . ?
F15 C64 C63 117.7(5) . . ?
C65 C64 C63 124.2(5) . . ?
C66 C65 C64 116.3(6) . . ?
C67 C66 F16 118.7(6) . . ?
C67 C66 C65 124.0(5) . . ?
F16 C66 C65 117.3(6) . . ?
C66 C67 C68 116.9(5) . . ?
F17 C68 C63 117.2(4) . . ?
F17 C68 C67 119.2(5) . . ?
C63 C68 C67 123.6(5) . . ?
N15 C69 C70 120.6(6) . . ?
C69 C70 C71 119.3(6) . . ?
C72 C71 C70 120.2(5) . . ?
C71 C72 C73 118.9(6) . . ?
N16 C73 N15 106.5(4) . . ?
N16 C73 C72 133.3(5) . . ?
N15 C73 C72 120.1(5) . . ?
N16 C74 C75 120.4(4) . . ?
N16 C74 C79 126.6(5) . . ?
C75 C74 C79 112.9(5) . . ?
F18 C75 C76 117.5(5) . . ?
F18 C75 C74 117.3(5) . . ?
C76 C75 C74 125.3(5) . . ?
C75 C76 C77 117.2(6) . . ?
C78 C77 F19 118.4(5) . . ?
C78 C77 C76 122.5(6) . . ?
F19 C77 C76 119.1(6) . . ?
C77 C78 C79 117.7(5) . . ?
F20 C79 C78 117.9(5) . . ?
F20 C79 C74 117.8(5) . . ?
C78 C79 C74 124.2(6) . . ?
N17 C80 C81 120.3(5) . . ?
C80 C81 C82 118.9(5) . . ?
C83 C82 C81 121.4(5) . . ?
C82 C83 C84 117.4(5) . . ?
N17 C84 N18 104.5(4) . . ?
N17 C84 C83 120.1(4) . . ?
N18 C84 C83 135.0(5) . . ?
N18 C85 C86 125.2(5) . . ?
N18 C85 C90 119.7(4) . . ?
C86 C85 C90 114.8(5) . . ?
F21 C86 C87 116.2(5) . . ?
F21 C86 C85 118.8(5) . . ?
C87 C86 C85 124.9(6) . . ?
C86 C87 C88 116.7(6) . . ?
F22 C88 C89 119.4(6) . . ?
F22 C88 C87 118.1(6) . . ?
C89 C88 C87 122.5(6) . . ?
C88 C89 C90 119.2(6) . . ?
C89 C90 N20 116.0(5) . . ?
C89 C90 C85 121.4(5) . . ?
N20 C90 C85 122.5(4) . . ?
N19 C91 Ru3 163.2(4) . . ?
N19 C91 Ru4 85.1(3) . . ?
Ru3 C91 Ru4 78.20(17) . . ?
N20 C92 Ru3 143.4(4) . . ?
N20 C92 Ru4 133.4(4) . . ?
Ru3 C92 Ru4 83.2(2) . . ?
Cl1 C93 Cl2 114(2) . . ?
C101 Cl3 C95 54(3) . . ?
C101 Cl3 C103 37(3) . . ?
C95 Cl3 C103 79(2) . . ?
C98 C95 C101 57(2) . . ?
C98 C95 Cl3 93(2) . . ?
C101 C95 Cl3 41(2) . . ?
C97 C96 C100 133(4) . . ?
C95 C98 C101 68(3) . . ?
C95 C98 C103 114(4) . . ?
C101 C98 C103 51(3) . . ?
C102 C99 C94 146(6) . . ?
Cl3 C101 C103 111(5) . . ?
Cl3 C101 C98 129(5) . . ?
C103 C101 C98 78(4) . . ?
Cl3 C101 C95 85(4) . . ?
C103 C101 C95 126(5) . . ?
C98 C101 C95 55(2) . . ?
C99 C102 C103 151(8) . . ?
C101 C103 C102 154(7) . . ?
C101 C103 C98 51(3) . . ?
C102 C103 C98 137(6) . . ?
C101 C103 Cl3 32(3) . . ?
C102 C103 Cl3 148(6) . . ?
C98 C103 Cl3 74(3) . . ?

loop_
_geom_bond_atom_site_label_1
_geom_bond_atom_site_label_2
_geom_bond_distance
_geom_bond_site_symmetry_2
_geom_bond_publ_flag
Ru1 C46 1.930(5) . ?
Ru1 C45 1.969(5) . ?
Ru1 N1 2.098(4) . ?
Ru1 N3 2.100(4) . ?
Ru1 N6 2.113(4) . ?
Ru1 N5 2.120(4) . ?
Ru1 Ru2 2.6443(5) . ?
Ru2 N2 2.026(4) . ?
Ru2 N8 2.030(4) . ?
Ru2 C46 2.042(5) . ?
Ru2 N4 2.051(4) . ?
Ru2 N7 2.057(4) . ?
Ru2 C45 2.202(4) . ?
Ru2 N9 2.394(4) . ?
Ru3 C92 1.941(5) . ?
Ru3 C91 1.980(5) . ?
Ru3 N15 2.102(4) . ?
Ru3 N11 2.104(4) . ?
Ru3 N13 2.104(4) . ?
Ru3 N16 2.138(4) . ?
Ru3 Ru4 2.6408(5) . ?
Ru4 N12 2.025(4) . ?
Ru4 C92 2.035(5) . ?
Ru4 N18 2.046(4) . ?
Ru4 N17 2.060(4) . ?
Ru4 N14 2.065(4) . ?
Ru4 C91 2.198(5) . ?
Ru4 N19 2.398(4) . ?
F1 C7 1.350(6) . ?
F2 C9 1.362(6) . ?
F3 C11 1.348(6) . ?
F4 C18 1.350(7) . ?
F5 C20 1.356(8) . ?
F6 C22 1.350(7) . ?
F7 C29 1.344(5) . ?
F8 C31 1.359(6) . ?
F9 C33 1.350(6) . ?
F10 C40 1.356(6) . ?
F11 C42 1.358(6) . ?
F12 C53 1.347(5) . ?
F13 C55 1.363(6) . ?
F14 C57 1.356(5) . ?
F15 C64 1.347(6) . ?
F16 C66 1.360(6) . ?
F17 C68 1.343(6) . ?
F18 C75 1.349(6) . ?
F19 C77 1.356(7) . ?
F20 C79 1.355(6) . ?
F21 C86 1.357(6) . ?
F22 C88 1.359(7) . ?
N1 C1 1.351(6) . ?
N1 C5 1.381(6) . ?
N2 C5 1.371(6) . ?
N2 C6 1.426(6) . ?
N3 C12 1.362(6) . ?
N3 C16 1.379(6) . ?
N4 C16 1.375(6) . ?
N4 C17 1.428(6) . ?
N5 C23 1.328(6) . ?
N5 C27 1.367(6) . ?
N6 C27 1.350(6) . ?
N6 C28 1.392(6) . ?
N7 C34 1.333(6) . ?
N7 C38 1.358(6) . ?
N8 C38 1.373(6) . ?
N8 C39 1.383(6) . ?
N9 C45 1.174(6) . ?
N10 C46 1.232(6) . ?
N10 C44 1.402(6) . ?
N11 C47 1.366(6) . ?
N11 C51 1.371(6) . ?
N12 C51 1.375(6) . ?
N12 C52 1.420(6) . ?
N13 C58 1.352(6) . ?
N13 C62 1.368(6) . ?
N14 C62 1.362(6) . ?
N14 C63 1.421(6) . ?
N15 C69 1.329(7) . ?
N15 C73 1.355(7) . ?
N16 C73 1.355(7) . ?
N16 C74 1.382(7) . ?
N17 C80 1.335(6) . ?
N17 C84 1.364(6) . ?
N18 C84 1.378(6) . ?
N18 C85 1.376(6) . ?
N19 C91 1.165(6) . ?
N20 C92 1.232(6) . ?
N20 C90 1.408(7) . ?
C1 C2 1.357(7) . ?
C2 C3 1.380(7) . ?
C3 C4 1.371(7) . ?
C4 C5 1.403(7) . ?
C6 C7 1.374(7) . ?
C6 C11 1.383(7) . ?
C7 C8 1.373(7) . ?
C8 C9 1.361(8) . ?
C9 C10 1.363(8) . ?
C10 C11 1.373(7) . ?
C12 C13 1.364(7) . ?
C13 C14 1.386(7) . ?
C14 C15 1.365(7) . ?
C15 C16 1.414(7) . ?
C17 C22 1.377(8) . ?
C17 C18 1.383(8) . ?
C18 C19 1.364(9) . ?
C19 C20 1.383(12) . ?
C20 C21 1.359(12) . ?
C21 C22 1.364(8) . ?
C23 C24 1.386(7) . ?
C24 C25 1.381(7) . ?
C25 C26 1.369(7) . ?
C26 C27 1.390(6) . ?
C28 C29 1.393(7) . ?
C28 C33 1.396(6) . ?
C29 C30 1.366(7) . ?
C30 C31 1.373(8) . ?
C31 C32 1.366(8) . ?
C32 C33 1.369(7) . ?
C34 C35 1.374(7) . ?
C35 C36 1.383(8) . ?
C36 C37 1.374(8) . ?
C37 C38 1.386(7) . ?
C39 C40 1.398(7) . ?
C39 C44 1.413(7) . ?
C40 C41 1.364(8) . ?
C41 C42 1.363(8) . ?
C42 C43 1.368(7) . ?
C43 C44 1.385(7) . ?
C47 C48 1.360(7) . ?
C48 C49 1.388(7) . ?
C49 C50 1.367(7) . ?
C50 C51 1.411(6) . ?
C52 C57 1.377(7) . ?
C52 C53 1.386(7) . ?
C53 C54 1.365(7) . ?
C54 C55 1.377(8) . ?
C55 C56 1.372(7) . ?
C56 C57 1.372(7) . ?
C58 C59 1.366(7) . ?
C59 C60 1.376(8) . ?
C60 C61 1.358(7) . ?
C61 C62 1.412(7) . ?
C63 C68 1.384(7) . ?
C63 C64 1.385(7) . ?
C64 C65 1.374(7) . ?
C65 C66 1.370(8) . ?
C66 C67 1.348(8) . ?
C67 C68 1.382(7) . ?
C69 C70 1.379(8) . ?
C70 C71 1.385(9) . ?
C71 C72 1.351(8) . ?
C72 C73 1.402(7) . ?
C74 C75 1.395(7) . ?
C74 C79 1.399(7) . ?
C75 C76 1.370(8) . ?
C76 C77 1.372(8) . ?
C77 C78 1.353(9) . ?
C78 C79 1.386(8) . ?
C80 C81 1.370(7) . ?
C81 C82 1.388(8) . ?
C82 C83 1.377(7) . ?
C83 C84 1.395(7) . ?
C85 C86 1.394(7) . ?
C85 C90 1.408(7) . ?
C86 C87 1.366(8) . ?
C87 C88 1.374(9) . ?
C88 C89 1.359(9) . ?
C89 C90 1.386(7) . ?
C93 Cl1 1.68(4) . ?
C93 Cl2 1.74(5) . ?
Cl3 C101 1.28(5) . ?
Cl3 C95 1.94(3) . ?
Cl3 C103 2.23(8) . ?
C94 C99 1.42(4) . ?
C95 C98 1.38(4) . ?
C95 C101 1.57(6) . ?
C96 C97 0.85(3) . ?
C96 C100 1.36(4) . ?
C98 C101 1.42(6) . ?
C98 C103 1.78(8) . ?
C99 C102 1.07(7) . ?
C101 C103 1.42(8) . ?
C102 C103 1.47(9) . ?

loop_
_geom_torsion_atom_site_label_1
_geom_torsion_atom_site_label_2
_geom_torsion_atom_site_label_3
_geom_torsion_atom_site_label_4
_geom_torsion
_geom_torsion_site_symmetry_1
_geom_torsion_site_symmetry_2
_geom_torsion_site_symmetry_3
_geom_torsion_site_symmetry_4
_geom_torsion_publ_flag
C46 Ru1 Ru2 N2 -93.3(2) . . . . ?
C45 Ru1 Ru2 N2 88.62(19) . . . . ?
N1 Ru1 Ru2 N2 -0.95(15) . . . . ?
N3 Ru1 Ru2 N2 176.37(15) . . . . ?
N6 Ru1 Ru2 N2 87.0(3) . . . . ?
N5 Ru1 Ru2 N2 -87.1(2) . . . . ?
C46 Ru1 Ru2 N8 -2.9(2) . . . . ?
C45 Ru1 Ru2 N8 179.0(2) . . . . ?
N1 Ru1 Ru2 N8 89.41(18) . . . . ?
N3 Ru1 Ru2 N8 -93.27(18) . . . . ?
N6 Ru1 Ru2 N8 177.3(3) . . . . ?
N5 Ru1 Ru2 N8 3.2(2) . . . . ?
C45 Ru1 Ru2 C46 -178.1(2) . . . . ?
N1 Ru1 Ru2 C46 92.3(2) . . . . ?
N3 Ru1 Ru2 C46 -90.4(2) . . . . ?
N6 Ru1 Ru2 C46 -179.8(3) . . . . ?
N5 Ru1 Ru2 C46 6.1(2) . . . . ?
C46 Ru1 Ru2 N4 89.4(2) . . . . ?
C45 Ru1 Ru2 N4 -88.75(19) . . . . ?
N1 Ru1 Ru2 N4 -178.31(15) . . . . ?
N3 Ru1 Ru2 N4 -1.00(15) . . . . ?
N6 Ru1 Ru2 N4 -90.4(3) . . . . ?
N5 Ru1 Ru2 N4 95.5(2) . . . . ?
C46 Ru1 Ru2 N7 171.2(5) . . . . ?
C45 Ru1 Ru2 N7 -6.9(5) . . . . ?
N1 Ru1 Ru2 N7 -96.5(5) . . . . ?
N3 Ru1 Ru2 N7 80.8(5) . . . . ?
N6 Ru1 Ru2 N7 -8.6(6) . . . . ?
N5 Ru1 Ru2 N7 177.3(5) . . . . ?
C46 Ru1 Ru2 C45 178.1(2) . . . . ?
N1 Ru1 Ru2 C45 -89.56(19) . . . . ?
N3 Ru1 Ru2 C45 87.75(19) . . . . ?
N6 Ru1 Ru2 C45 -1.6(3) . . . . ?
N5 Ru1 Ru2 C45 -175.7(2) . . . . ?
C46 Ru1 Ru2 N9 178.1(2) . . . . ?
C45 Ru1 Ru2 N9 0.02(19) . . . . ?
N1 Ru1 Ru2 N9 -89.55(15) . . . . ?
N3 Ru1 Ru2 N9 87.77(14) . . . . ?
N6 Ru1 Ru2 N9 -1.6(3) . . . . ?
N5 Ru1 Ru2 N9 -175.73(19) . . . . ?
C92 Ru3 Ru4 N12 -90.4(2) . . . . ?
C91 Ru3 Ru4 N12 90.92(19) . . . . ?
N15 Ru3 Ru4 N12 -89.5(2) . . . . ?
N11 Ru3 Ru4 N12 -0.25(15) . . . . ?
N13 Ru3 Ru4 N12 177.95(15) . . . . ?
N16 Ru3 Ru4 N12 87.4(3) . . . . ?
C91 Ru3 Ru4 C92 -178.6(2) . . . . ?
N15 Ru3 Ru4 C92 0.9(2) . . . . ?
N11 Ru3 Ru4 C92 90.2(2) . . . . ?
N13 Ru3 Ru4 C92 -91.6(2) . . . . ?
N16 Ru3 Ru4 C92 177.8(3) . . . . ?
C92 Ru3 Ru4 N18 -1.9(2) . . . . ?
C91 Ru3 Ru4 N18 179.4(2) . . . . ?
N15 Ru3 Ru4 N18 -1.0(2) . . . . ?
N11 Ru3 Ru4 N18 88.26(18) . . . . ?
N13 Ru3 Ru4 N18 -93.54(18) . . . . ?
N16 Ru3 Ru4 N18 175.9(3) . . . . ?
C92 Ru3 Ru4 N17 167.8(5) . . . . ?
C91 Ru3 Ru4 N17 -10.8(5) . . . . ?
N15 Ru3 Ru4 N17 168.7(5) . . . . ?
N11 Ru3 Ru4 N17 -102.0(5) . . . . ?
N13 Ru3 Ru4 N17 76.2(5) . . . . ?
N16 Ru3 Ru4 N17 -14.3(6) . . . . ?
C92 Ru3 Ru4 N14 87.0(2) . . . . ?
C91 Ru3 Ru4 N14 -91.6(2) . . . . ?
N15 Ru3 Ru4 N14 87.9(2) . . . . ?
N11 Ru3 Ru4 N14 177.24(16) . . . . ?
N13 Ru3 Ru4 N14 -4.56(16) . . . . ?
N16 Ru3 Ru4 N14 -95.1(3) . . . . ?
C92 Ru3 Ru4 C91 178.6(2) . . . . ?
N15 Ru3 Ru4 C91 179.5(2) . . . . ?
N11 Ru3 Ru4 C91 -91.2(2) . . . . ?
N13 Ru3 Ru4 C91 87.0(2) . . . . ?
N16 Ru3 Ru4 C91 -3.5(3) . . . . ?
C92 Ru3 Ru4 N19 177.7(2) . . . . ?
C91 Ru3 Ru4 N19 -0.94(19) . . . . ?
N15 Ru3 Ru4 N19 178.59(19) . . . . ?
N11 Ru3 Ru4 N19 -92.10(15) . . . . ?
N13 Ru3 Ru4 N19 86.10(15) . . . . ?
N16 Ru3 Ru4 N19 -4.5(3) . . . . ?
C46 Ru1 N1 C1 -130.9(4) . . . . ?
C45 Ru1 N1 C1 124.2(4) . . . . ?
N3 Ru1 N1 C1 158.5(10) . . . . ?
N6 Ru1 N1 C1 21.6(4) . . . . ?
N5 Ru1 N1 C1 -40.3(4) . . . . ?
Ru2 Ru1 N1 C1 179.0(4) . . . . ?
C46 Ru1 N1 C5 53.4(4) . . . . ?
C45 Ru1 N1 C5 -51.4(4) . . . . ?
N3 Ru1 N1 C5 -17.1(13) . . . . ?
N6 Ru1 N1 C5 -154.0(4) . . . . ?
N5 Ru1 N1 C5 144.1(4) . . . . ?
Ru2 Ru1 N1 C5 3.4(3) . . . . ?
N8 Ru2 N2 C5 -129.7(4) . . . . ?
C46 Ru2 N2 C5 -47.5(4) . . . . ?
N4 Ru2 N2 C5 17.3(13) . . . . ?
N7 Ru2 N2 C5 166.5(4) . . . . ?
C45 Ru2 N2 C5 45.8(4) . . . . ?
N9 Ru2 N2 C5 75.0(4) . . . . ?
Ru1 Ru2 N2 C5 -1.2(4) . . . . ?
N8 Ru2 N2 C6 48.7(4) . . . . ?
C46 Ru2 N2 C6 130.8(4) . . . . ?
N4 Ru2 N2 C6 -164.3(10) . . . . ?
N7 Ru2 N2 C6 -15.1(4) . . . . ?
C45 Ru2 N2 C6 -135.9(4) . . . . ?
N9 Ru2 N2 C6 -106.6(3) . . . . ?
Ru1 Ru2 N2 C6 177.2(3) . . . . ?
C46 Ru1 N3 C12 132.7(4) . . . . ?
C45 Ru1 N3 C12 -122.4(4) . . . . ?
N1 Ru1 N3 C12 -156.8(10) . . . . ?
N6 Ru1 N3 C12 -19.8(4) . . . . ?
N5 Ru1 N3 C12 42.1(4) . . . . ?
Ru2 Ru1 N3 C12 -177.2(3) . . . . ?
C46 Ru1 N3 C16 -51.0(4) . . . . ?
C45 Ru1 N3 C16 53.9(4) . . . . ?
N1 Ru1 N3 C16 19.6(13) . . . . ?
N6 Ru1 N3 C16 156.6(3) . . . . ?
N5 Ru1 N3 C16 -141.5(3) . . . . ?
Ru2 Ru1 N3 C16 -0.8(3) . . . . ?
N2 Ru2 N4 C16 -15.1(13) . . . . ?
N8 Ru2 N4 C16 131.8(4) . . . . ?
C46 Ru2 N4 C16 50.0(4) . . . . ?
N7 Ru2 N4 C16 -164.4(4) . . . . ?
C45 Ru2 N4 C16 -43.6(4) . . . . ?
N9 Ru2 N4 C16 -72.8(4) . . . . ?
Ru1 Ru2 N4 C16 3.4(4) . . . . ?
N2 Ru2 N4 C17 165.1(10) . . . . ?
N8 Ru2 N4 C17 -48.0(4) . . . . ?
C46 Ru2 N4 C17 -129.8(4) . . . . ?
N7 Ru2 N4 C17 15.8(4) . . . . ?
C45 Ru2 N4 C17 136.6(4) . . . . ?
N9 Ru2 N4 C17 107.4(4) . . . . ?
Ru1 Ru2 N4 C17 -176.4(4) . . . . ?
C46 Ru1 N5 C23 14.0(6) . . . . ?
C45 Ru1 N5 C23 -157.7(6) . . . . ?
N1 Ru1 N5 C23 -75.2(6) . . . . ?
N3 Ru1 N5 C23 102.3(6) . . . . ?
N6 Ru1 N5 C23 -168.2(6) . . . . ?
Ru2 Ru1 N5 C23 9.3(6) . . . . ?
C46 Ru1 N5 C27 -177.7(3) . . . . ?
C45 Ru1 N5 C27 10.6(7) . . . . ?
N1 Ru1 N5 C27 93.2(3) . . . . ?
N3 Ru1 N5 C27 -89.3(3) . . . . ?
N6 Ru1 N5 C27 0.2(2) . . . . ?
Ru2 Ru1 N5 C27 177.61(19) . . . . ?
C46 Ru1 N6 C27 4.4(5) . . . . ?
C45 Ru1 N6 C27 -177.3(3) . . . . ?
N1 Ru1 N6 C27 -89.5(3) . . . . ?
N3 Ru1 N6 C27 95.8(3) . . . . ?
N5 Ru1 N6 C27 -0.2(2) . . . . ?
Ru2 Ru1 N6 C27 -175.9(2) . . . . ?
C46 Ru1 N6 C28 -158.3(4) . . . . ?
C45 Ru1 N6 C28 20.0(5) . . . . ?
N1 Ru1 N6 C28 107.8(4) . . . . ?
N3 Ru1 N6 C28 -66.9(4) . . . . ?
N5 Ru1 N6 C28 -162.9(5) . . . . ?
Ru2 Ru1 N6 C28 21.4(6) . . . . ?
N2 Ru2 N7 C34 -94.6(6) . . . . ?
N8 Ru2 N7 C34 174.9(6) . . . . ?
C46 Ru2 N7 C34 168.7(5) . . . . ?
N4 Ru2 N7 C34 81.1(6) . . . . ?
C45 Ru2 N7 C34 -5.8(6) . . . . ?
N9 Ru2 N7 C34 -6.7(6) . . . . ?
Ru1 Ru2 N7 C34 0.0(10) . . . . ?
N2 Ru2 N7 C38 95.8(3) . . . . ?
N8 Ru2 N7 C38 5.4(3) . . . . ?
C46 Ru2 N7 C38 -0.8(5) . . . . ?
N4 Ru2 N7 C38 -88.4(3) . . . . ?
C45 Ru2 N7 C38 -175.4(3) . . . . ?
N9 Ru2 N7 C38 -176.2(3) . . . . ?
Ru1 Ru2 N7 C38 -169.5(4) . . . . ?
N2 Ru2 N8 C38 -99.2(3) . . . . ?
C46 Ru2 N8 C38 171.2(3) . . . . ?
N4 Ru2 N8 C38 85.4(3) . . . . ?
N7 Ru2 N8 C38 -5.3(3) . . . . ?
C45 Ru2 N8 C38 -177.4(19) . . . . ?
N9 Ru2 N8 C38 -9.1(5) . . . . ?
Ru1 Ru2 N8 C38 173.3(2) . . . . ?
N2 Ru2 N8 C39 78.6(5) . . . . ?
C46 Ru2 N8 C39 -11.1(4) . . . . ?
N4 Ru2 N8 C39 -96.9(5) . . . . ?
N7 Ru2 N8 C39 172.4(5) . . . . ?
C45 Ru2 N8 C39 0(2) . . . . ?
N9 Ru2 N8 C39 168.6(4) . . . . ?
Ru1 Ru2 N8 C39 -9.0(5) . . . . ?
N2 Ru2 N9 C45 -87.0(3) . . . . ?
N8 Ru2 N9 C45 -178.1(4) . . . . ?
C46 Ru2 N9 C45 1.6(4) . . . . ?
N4 Ru2 N9 C45 86.0(3) . . . . ?
N7 Ru2 N9 C45 178.5(3) . . . . ?
Ru1 Ru2 N9 C45 0.0(3) . . . . ?
C92 Ru3 N11 C47 -130.6(4) . . . . ?
C91 Ru3 N11 C47 124.9(4) . . . . ?
N15 Ru3 N11 C47 -40.9(4) . . . . ?
N13 Ru3 N11 C47 164.9(11) . . . . ?
N16 Ru3 N11 C47 20.8(4) . . . . ?
Ru4 Ru3 N11 C47 179.4(4) . . . . ?
C92 Ru3 N11 C51 50.6(4) . . . . ?
C91 Ru3 N11 C51 -53.9(4) . . . . ?
N15 Ru3 N11 C51 140.3(4) . . . . ?
N13 Ru3 N11 C51 -13.9(15) . . . . ?
N16 Ru3 N11 C51 -158.0(4) . . . . ?
Ru4 Ru3 N11 C51 0.7(3) . . . . ?
C92 Ru4 N12 C51 -47.0(4) . . . . ?
N18 Ru4 N12 C51 -129.4(4) . . . . ?
N17 Ru4 N12 C51 166.9(4) . . . . ?
N14 Ru4 N12 C51 -16.9(13) . . . . ?
C91 Ru4 N12 C51 47.2(4) . . . . ?
N19 Ru4 N12 C51 76.0(4) . . . . ?
Ru3 Ru4 N12 C51 -0.1(4) . . . . ?
C92 Ru4 N12 C52 122.0(3) . . . . ?
N18 Ru4 N12 C52 39.6(3) . . . . ?
N17 Ru4 N12 C52 -24.2(3) . . . . ?
N14 Ru4 N12 C52 152.1(9) . . . . ?
C91 Ru4 N12 C52 -143.9(3) . . . . ?
N19 Ru4 N12 C52 -115.1(3) . . . . ?
Ru3 Ru4 N12 C52 168.9(3) . . . . ?
C92 Ru3 N13 C58 137.6(4) . . . . ?
C91 Ru3 N13 C58 -117.9(4) . . . . ?
N15 Ru3 N13 C58 47.9(4) . . . . ?
N11 Ru3 N13 C58 -158.0(12) . . . . ?
N16 Ru3 N13 C58 -13.9(4) . . . . ?
Ru4 Ru3 N13 C58 -172.5(4) . . . . ?
C92 Ru3 N13 C62 -44.2(4) . . . . ?
C91 Ru3 N13 C62 60.3(4) . . . . ?
N15 Ru3 N13 C62 -133.9(4) . . . . ?
N11 Ru3 N13 C62 20.2(15) . . . . ?
N16 Ru3 N13 C62 164.3(4) . . . . ?
Ru4 Ru3 N13 C62 5.7(4) . . . . ?
N12 Ru4 N14 C62 22.2(13) . . . . ?
C92 Ru4 N14 C62 52.4(4) . . . . ?
N18 Ru4 N14 C62 134.6(4) . . . . ?
N17 Ru4 N14 C62 -161.6(4) . . . . ?
C91 Ru4 N14 C62 -41.9(4) . . . . ?
N19 Ru4 N14 C62 -70.8(4) . . . . ?
Ru3 Ru4 N14 C62 5.4(4) . . . . ?
N12 Ru4 N14 C63 -149.6(9) . . . . ?
C92 Ru4 N14 C63 -119.4(4) . . . . ?
N18 Ru4 N14 C63 -37.1(4) . . . . ?
N17 Ru4 N14 C63 26.7(4) . . . . ?
C91 Ru4 N14 C63 146.3(4) . . . . ?
N19 Ru4 N14 C63 117.4(4) . . . . ?
Ru3 Ru4 N14 C63 -166.4(3) . . . . ?
C92 Ru3 N15 C69 4.1(6) . . . . ?
C91 Ru3 N15 C69 -178.2(7) . . . . ?
N11 Ru3 N15 C69 -83.5(6) . . . . ?
N13 Ru3 N15 C69 93.4(6) . . . . ?
N16 Ru3 N15 C69 -175.4(6) . . . . ?
Ru4 Ru3 N15 C69 3.4(7) . . . . ?
C92 Ru3 N15 C73 178.8(3) . . . . ?
C91 Ru3 N15 C73 -3.4(8) . . . . ?
N11 Ru3 N15 C73 91.3(3) . . . . ?
N13 Ru3 N15 C73 -91.9(3) . . . . ?
N16 Ru3 N15 C73 -0.6(3) . . . . ?
Ru4 Ru3 N15 C73 178.1(2) . . . . ?
C92 Ru3 N16 C73 -0.6(5) . . . . ?
C91 Ru3 N16 C73 179.9(3) . . . . ?
N15 Ru3 N16 C73 0.6(3) . . . . ?
N11 Ru3 N16 C73 -90.8(3) . . . . ?
N13 Ru3 N16 C73 93.4(3) . . . . ?
Ru4 Ru3 N16 C73 -177.1(2) . . . . ?
C92 Ru3 N16 C74 179.8(4) . . . . ?
C91 Ru3 N16 C74 0.3(5) . . . . ?
N15 Ru3 N16 C74 -178.9(5) . . . . ?
N11 Ru3 N16 C74 89.6(5) . . . . ?
N13 Ru3 N16 C74 -86.2(5) . . . . ?
Ru4 Ru3 N16 C74 3.3(7) . . . . ?
N12 Ru4 N17 C80 -99.8(5) . . . . ?
C92 Ru4 N17 C80 164.9(5) . . . . ?
N18 Ru4 N17 C80 172.1(6) . . . . ?
N14 Ru4 N17 C80 80.8(5) . . . . ?
C91 Ru4 N17 C80 -8.2(6) . . . . ?
N19 Ru4 N17 C80 -8.7(5) . . . . ?
Ru3 Ru4 N17 C80 0.9(9) . . . . ?
N12 Ru4 N17 C84 94.3(3) . . . . ?
C92 Ru4 N17 C84 -1.0(4) . . . . ?
N18 Ru4 N17 C84 6.1(3) . . . . ?
N14 Ru4 N17 C84 -85.1(3) . . . . ?
C91 Ru4 N17 C84 -174.2(3) . . . . ?
N19 Ru4 N17 C84 -174.6(3) . . . . ?
Ru3 Ru4 N17 C84 -165.1(3) . . . . ?
N12 Ru4 N18 C84 -102.3(3) . . . . ?
C92 Ru4 N18 C84 169.9(3) . . . . ?
N17 Ru4 N18 C84 -6.1(3) . . . . ?
N14 Ru4 N18 C84 85.7(3) . . . . ?
C91 Ru4 N18 C84 178(33) . . . . ?
N19 Ru4 N18 C84 -7.8(5) . . . . ?
Ru3 Ru4 N18 C84 171.3(2) . . . . ?
N12 Ru4 N18 C85 76.0(4) . . . . ?
C92 Ru4 N18 C85 -11.8(4) . . . . ?
N17 Ru4 N18 C85 172.2(5) . . . . ?
N14 Ru4 N18 C85 -96.0(4) . . . . ?
C91 Ru4 N18 C85 -3(3) . . . . ?
N19 Ru4 N18 C85 170.5(4) . . . . ?
Ru3 Ru4 N18 C85 -10.4(5) . . . . ?
N12 Ru4 N19 C91 -84.7(3) . . . . ?
C92 Ru4 N19 C91 3.4(4) . . . . ?
N18 Ru4 N19 C91 -179.2(4) . . . . ?
N17 Ru4 N19 C91 179.2(3) . . . . ?
N14 Ru4 N19 C91 86.6(3) . . . . ?
Ru3 Ru4 N19 C91 1.4(3) . . . . ?
C5 N1 C1 C2 3.8(8) . . . . ?
Ru1 N1 C1 C2 -172.0(4) . . . . ?
N1 C1 C2 C3 -1.3(9) . . . . ?
C1 C2 C3 C4 -1.8(9) . . . . ?
C2 C3 C4 C5 2.3(8) . . . . ?
C6 N2 C5 N1 -174.5(4) . . . . ?
Ru2 N2 C5 N1 3.9(6) . . . . ?
C6 N2 C5 C4 8.0(7) . . . . ?
Ru2 N2 C5 C4 -173.6(4) . . . . ?
C1 N1 C5 N2 179.2(4) . . . . ?
Ru1 N1 C5 N2 -5.0(6) . . . . ?
C1 N1 C5 C4 -3.2(7) . . . . ?
Ru1 N1 C5 C4 172.5(3) . . . . ?
C3 C4 C5 N2 177.8(5) . . . . ?
C3 C4 C5 N1 0.3(7) . . . . ?
C5 N2 C6 C7 -103.9(5) . . . . ?
Ru2 N2 C6 C7 77.6(5) . . . . ?
C5 N2 C6 C11 78.8(6) . . . . ?
Ru2 N2 C6 C11 -99.8(5) . . . . ?
C11 C6 C7 F1 -179.8(4) . . . . ?
N2 C6 C7 F1 2.6(7) . . . . ?
C11 C6 C7 C8 -1.7(8) . . . . ?
N2 C6 C7 C8 -179.2(5) . . . . ?
F1 C7 C8 C9 178.3(5) . . . . ?
C6 C7 C8 C9 0.2(8) . . . . ?
C7 C8 C9 F2 -178.0(5) . . . . ?
C7 C8 C9 C10 1.2(8) . . . . ?
F2 C9 C10 C11 178.4(5) . . . . ?
C8 C9 C10 C11 -0.8(9) . . . . ?
C9 C10 C11 F3 -178.3(5) . . . . ?
C9 C10 C11 C6 -1.0(8) . . . . ?
C7 C6 C11 F3 179.5(4) . . . . ?
N2 C6 C11 F3 -3.0(7) . . . . ?
C7 C6 C11 C10 2.2(8) . . . . ?
N2 C6 C11 C10 179.7(5) . . . . ?
C16 N3 C12 C13 -1.4(7) . . . . ?
Ru1 N3 C12 C13 175.1(4) . . . . ?
N3 C12 C13 C14 0.5(8) . . . . ?
C12 C13 C14 C15 1.2(8) . . . . ?
C13 C14 C15 C16 -2.0(8) . . . . ?
C17 N4 C16 N3 174.9(4) . . . . ?
Ru2 N4 C16 N3 -4.9(6) . . . . ?
C17 N4 C16 C15 -5.8(7) . . . . ?
Ru2 N4 C16 C15 174.4(4) . . . . ?
C12 N3 C16 N4 179.8(4) . . . . ?
Ru1 N3 C16 N4 3.4(6) . . . . ?
C12 N3 C16 C15 0.5(6) . . . . ?
Ru1 N3 C16 C15 -175.9(3) . . . . ?
C14 C15 C16 N4 -178.1(5) . . . . ?
C14 C15 C16 N3 1.2(7) . . . . ?
C16 N4 C17 C22 96.1(6) . . . . ?
Ru2 N4 C17 C22 -84.1(5) . . . . ?
C16 N4 C17 C18 -85.8(6) . . . . ?
Ru2 N4 C17 C18 94.1(5) . . . . ?
C22 C17 C18 F4 -178.5(5) . . . . ?
N4 C17 C18 F4 3.2(8) . . . . ?
C22 C17 C18 C19 -0.5(9) . . . . ?
N4 C17 C18 C19 -178.8(6) . . . . ?
F4 C18 C19 C20 178.9(6) . . . . ?
C17 C18 C19 C20 1.0(10) . . . . ?
C18 C19 C20 F5 -179.5(6) . . . . ?
C18 C19 C20 C21 -1.0(12) . . . . ?
F5 C20 C21 C22 179.0(6) . . . . ?
C19 C20 C21 C22 0.5(11) . . . . ?
C20 C21 C22 F6 -179.2(6) . . . . ?
C20 C21 C22 C17 0.0(10) . . . . ?
C18 C17 C22 F6 179.3(5) . . . . ?
N4 C17 C22 F6 -2.5(7) . . . . ?
C18 C17 C22 C21 0.0(8) . . . . ?
N4 C17 C22 C21 178.3(5) . . . . ?
C27 N5 C23 C24 1.4(7) . . . . ?
Ru1 N5 C23 C24 167.9(4) . . . . ?
N5 C23 C24 C25 1.1(8) . . . . ?
C23 C24 C25 C26 -0.9(8) . . . . ?
C24 C25 C26 C27 -1.7(8) . . . . ?
C28 N6 C27 N5 165.6(4) . . . . ?
Ru1 N6 C27 N5 0.3(4) . . . . ?
C28 N6 C27 C26 -19.4(8) . . . . ?
Ru1 N6 C27 C26 175.3(5) . . . . ?
C23 N5 C27 N6 171.7(4) . . . . ?
Ru1 N5 C27 N6 -0.3(4) . . . . ?
C23 N5 C27 C26 -4.1(7) . . . . ?
Ru1 N5 C27 C26 -176.0(4) . . . . ?
C25 C26 C27 N6 -170.3(5) . . . . ?
C25 C26 C27 N5 4.2(7) . . . . ?
C27 N6 C28 C29 142.4(5) . . . . ?
Ru1 N6 C28 C29 -58.8(6) . . . . ?
C27 N6 C28 C33 -42.0(7) . . . . ?
Ru1 N6 C28 C33 116.8(5) . . . . ?
N6 C28 C29 F7 -5.0(6) . . . . ?
C33 C28 C29 F7 179.0(4) . . . . ?
N6 C28 C29 C30 175.0(4) . . . . ?
C33 C28 C29 C30 -1.0(7) . . . . ?
F7 C29 C30 C31 -179.5(4) . . . . ?
C28 C29 C30 C31 0.5(8) . . . . ?
C29 C30 C31 F8 -179.1(4) . . . . ?
C29 C30 C31 C32 0.9(8) . . . . ?
F8 C31 C32 C33 178.3(4) . . . . ?
C30 C31 C32 C33 -1.6(8) . . . . ?
C31 C32 C33 F9 -178.3(4) . . . . ?
C31 C32 C33 C28 1.1(7) . . . . ?
N6 C28 C33 F9 3.7(7) . . . . ?
C29 C28 C33 F9 179.5(4) . . . . ?
N6 C28 C33 C32 -175.7(4) . . . . ?
C29 C28 C33 C32 0.2(7) . . . . ?
C38 N7 C34 C35 0.3(7) . . . . ?
Ru2 N7 C34 C35 -167.4(4) . . . . ?
N7 C34 C35 C36 4.3(8) . . . . ?
C34 C35 C36 C37 -4.2(9) . . . . ?
C35 C36 C37 C38 -0.4(8) . . . . ?
C34 N7 C38 N8 -179.8(4) . . . . ?
Ru2 N7 C38 N8 -7.3(4) . . . . ?
C34 N7 C38 C37 -4.9(7) . . . . ?
Ru2 N7 C38 C37 167.5(4) . . . . ?
C39 N8 C38 N7 -170.4(5) . . . . ?
Ru2 N8 C38 N7 7.5(4) . . . . ?
C39 N8 C38 C37 16.0(9) . . . . ?
Ru2 N8 C38 C37 -166.1(6) . . . . ?
C36 C37 C38 N7 4.9(8) . . . . ?
C36 C37 C38 N8 177.7(5) . . . . ?
C38 N8 C39 C40 20.1(8) . . . . ?
Ru2 N8 C39 C40 -157.0(4) . . . . ?
C38 N8 C39 C44 -166.3(5) . . . . ?
Ru2 N8 C39 C44 16.7(7) . . . . ?
N8 C39 C40 F10 6.0(8) . . . . ?
C44 C39 C40 F10 -167.9(5) . . . . ?
N8 C39 C40 C41 -177.4(5) . . . . ?
C44 C39 C40 C41 8.7(8) . . . . ?
F10 C40 C41 C42 173.2(5) . . . . ?
C39 C40 C41 C42 -3.5(9) . . . . ?
C40 C41 C42 F11 179.9(5) . . . . ?
C40 C41 C42 C43 -3.0(9) . . . . ?
F11 C42 C43 C44 -179.4(5) . . . . ?
C41 C42 C43 C44 3.6(9) . . . . ?
C42 C43 C44 N10 -173.4(5) . . . . ?
C42 C43 C44 C39 2.3(8) . . . . ?
C46 N10 C44 C43 169.4(5) . . . . ?
C46 N10 C44 C39 -6.2(8) . . . . ?
N8 C39 C44 C43 177.8(4) . . . . ?
C40 C39 C44 C43 -7.9(7) . . . . ?
N8 C39 C44 N10 -6.8(7) . . . . ?
C40 C39 C44 N10 167.5(5) . . . . ?
Ru2 N9 C45 Ru1 0.1(13) . . . . ?
C46 Ru1 C45 N9 -1.6(14) . . . . ?
N1 Ru1 C45 N9 86.8(14) . . . . ?
N3 Ru1 C45 N9 -88.9(14) . . . . ?
N6 Ru1 C45 N9 179.2(14) . . . . ?
N5 Ru1 C45 N9 169.8(11) . . . . ?
Ru2 Ru1 C45 N9 -0.1(13) . . . . ?
C46 Ru1 C45 Ru2 -1.49(19) . . . . ?
N1 Ru1 C45 Ru2 86.87(14) . . . . ?
N3 Ru1 C45 Ru2 -88.80(14) . . . . ?
N6 Ru1 C45 Ru2 179.35(12) . . . . ?
N5 Ru1 C45 Ru2 169.9(5) . . . . ?
N2 Ru2 C45 N9 91.5(3) . . . . ?
N8 Ru2 C45 N9 170.0(19) . . . . ?
C46 Ru2 C45 N9 -178.7(3) . . . . ?
N4 Ru2 C45 N9 -92.4(3) . . . . ?
N7 Ru2 C45 N9 -1.7(4) . . . . ?
Ru1 Ru2 C45 N9 180.0(4) . . . . ?
N2 Ru2 C45 Ru1 -88.43(15) . . . . ?
N8 Ru2 C45 Ru1 -10(2) . . . . ?
C46 Ru2 C45 Ru1 1.36(17) . . . . ?
N4 Ru2 C45 Ru1 87.61(15) . . . . ?
N7 Ru2 C45 Ru1 178.28(13) . . . . ?
N9 Ru2 C45 Ru1 -180.0(4) . . . . ?
C44 N10 C46 Ru1 -170.0(4) . . . . ?
C44 N10 C46 Ru2 10.8(8) . . . . ?
C45 Ru1 C46 N10 -177.9(6) . . . . ?
N1 Ru1 C46 N10 95.2(6) . . . . ?
N3 Ru1 C46 N10 -92.0(6) . . . . ?
N6 Ru1 C46 N10 0.4(9) . . . . ?
N5 Ru1 C46 N10 4.4(6) . . . . ?
Ru2 Ru1 C46 N10 -179.4(7) . . . . ?
C45 Ru1 C46 Ru2 1.6(2) . . . . ?
N1 Ru1 C46 Ru2 -85.34(15) . . . . ?
N3 Ru1 C46 Ru2 87.42(15) . . . . ?
N6 Ru1 C46 Ru2 179.8(3) . . . . ?
N5 Ru1 C46 Ru2 -176.11(15) . . . . ?
N2 Ru2 C46 N10 -95.2(5) . . . . ?
N8 Ru2 C46 N10 -2.7(5) . . . . ?
N4 Ru2 C46 N10 92.3(5) . . . . ?
N7 Ru2 C46 N10 2.9(7) . . . . ?
C45 Ru2 C46 N10 178.2(5) . . . . ?
N9 Ru2 C46 N10 177.4(4) . . . . ?
Ru1 Ru2 C46 N10 179.5(6) . . . . ?
N2 Ru2 C46 Ru1 85.26(16) . . . . ?
N8 Ru2 C46 Ru1 177.71(18) . . . . ?
N4 Ru2 C46 Ru1 -87.21(16) . . . . ?
N7 Ru2 C46 Ru1 -176.7(2) . . . . ?
C45 Ru2 C46 Ru1 -1.37(17) . . . . ?
N9 Ru2 C46 Ru1 -2.1(2) . . . . ?
C51 N11 C47 C48 1.0(8) . . . . ?
Ru3 N11 C47 C48 -177.9(4) . . . . ?
N11 C47 C48 C49 0.5(8) . . . . ?
C47 C48 C49 C50 -1.7(8) . . . . ?
C48 C49 C50 C51 1.5(8) . . . . ?
C47 N11 C51 N12 -179.7(4) . . . . ?
Ru3 N11 C51 N12 -0.9(6) . . . . ?
C47 N11 C51 C50 -1.2(7) . . . . ?
Ru3 N11 C51 C50 177.6(3) . . . . ?
C52 N12 C51 N11 -168.6(4) . . . . ?
Ru4 N12 C51 N11 0.6(6) . . . . ?
C52 N12 C51 C50 12.9(6) . . . . ?
Ru4 N12 C51 C50 -177.9(3) . . . . ?
C49 C50 C51 N11 0.0(7) . . . . ?
C49 C50 C51 N12 178.4(4) . . . . ?
C51 N12 C52 C57 69.6(6) . . . . ?
Ru4 N12 C52 C57 -100.5(5) . . . . ?
C51 N12 C52 C53 -111.6(5) . . . . ?
Ru4 N12 C52 C53 78.3(5) . . . . ?
C57 C52 C53 F12 -179.5(4) . . . . ?
N12 C52 C53 F12 1.5(7) . . . . ?
C57 C52 C53 C54 -0.3(7) . . . . ?
N12 C52 C53 C54 -179.2(5) . . . . ?
F12 C53 C54 C55 179.3(4) . . . . ?
C52 C53 C54 C55 0.0(8) . . . . ?
C53 C54 C55 F13 -179.2(5) . . . . ?
C53 C54 C55 C56 0.8(8) . . . . ?
F13 C55 C56 C57 178.8(5) . . . . ?
C54 C55 C56 C57 -1.2(8) . . . . ?
C55 C56 C57 F14 -178.3(4) . . . . ?
C55 C56 C57 C52 1.0(8) . . . . ?
C53 C52 C57 F14 179.0(4) . . . . ?
N12 C52 C57 F14 -2.1(7) . . . . ?
C53 C52 C57 C56 -0.3(7) . . . . ?
N12 C52 C57 C56 178.6(4) . . . . ?
C62 N13 C58 C59 1.5(8) . . . . ?
Ru3 N13 C58 C59 179.8(5) . . . . ?
N13 C58 C59 C60 1.0(10) . . . . ?
C58 C59 C60 C61 -1.5(10) . . . . ?
C59 C60 C61 C62 -0.4(10) . . . . ?
C63 N14 C62 N13 169.4(4) . . . . ?
Ru4 N14 C62 N13 -2.6(7) . . . . ?
C63 N14 C62 C61 -12.6(7) . . . . ?
Ru4 N14 C62 C61 175.4(4) . . . . ?
C58 N13 C62 N14 174.8(5) . . . . ?
Ru3 N13 C62 N14 -3.5(6) . . . . ?
C58 N13 C62 C61 -3.3(7) . . . . ?
Ru3 N13 C62 C61 178.5(4) . . . . ?
C60 C61 C62 N14 -175.2(6) . . . . ?
C60 C61 C62 N13 2.8(9) . . . . ?
C62 N14 C63 C68 102.7(5) . . . . ?
Ru4 N14 C63 C68 -84.7(5) . . . . ?
C62 N14 C63 C64 -81.5(6) . . . . ?
Ru4 N14 C63 C64 91.0(5) . . . . ?
C68 C63 C64 F15 -179.0(4) . . . . ?
N14 C63 C64 F15 5.0(7) . . . . ?
C68 C63 C64 C65 0.4(8) . . . . ?
N14 C63 C64 C65 -175.7(5) . . . . ?
F15 C64 C65 C66 180.0(5) . . . . ?
C63 C64 C65 C66 0.6(8) . . . . ?
C64 C65 C66 C67 -0.8(8) . . . . ?
C64 C65 C66 F16 -179.9(5) . . . . ?
F16 C66 C67 C68 179.0(4) . . . . ?
C65 C66 C67 C68 -0.1(8) . . . . ?
C64 C63 C68 F17 177.6(4) . . . . ?
N14 C63 C68 F17 -6.3(7) . . . . ?
C64 C63 C68 C67 -1.4(7) . . . . ?
N14 C63 C68 C67 174.7(5) . . . . ?
C66 C67 C68 F17 -177.7(4) . . . . ?
C66 C67 C68 C63 1.2(8) . . . . ?
C73 N15 C69 C70 0.3(8) . . . . ?
Ru3 N15 C69 C70 174.2(4) . . . . ?
N15 C69 C70 C71 0.1(9) . . . . ?
C69 C70 C71 C72 -0.4(9) . . . . ?
C70 C71 C72 C73 0.4(9) . . . . ?
C74 N16 C73 N15 178.7(4) . . . . ?
Ru3 N16 C73 N15 -0.9(4) . . . . ?
C74 N16 C73 C72 -4.2(9) . . . . ?
Ru3 N16 C73 C72 176.1(5) . . . . ?
C69 N15 C73 N16 177.2(4) . . . . ?
Ru3 N15 C73 N16 0.9(4) . . . . ?
C69 N15 C73 C72 -0.3(7) . . . . ?
Ru3 N15 C73 C72 -176.6(4) . . . . ?
C71 C72 C73 N16 -176.7(5) . . . . ?
C71 C72 C73 N15 0.0(8) . . . . ?
C73 N16 C74 C75 143.3(5) . . . . ?
Ru3 N16 C74 C75 -37.2(7) . . . . ?
C73 N16 C74 C79 -40.6(7) . . . . ?
Ru3 N16 C74 C79 138.8(5) . . . . ?
N16 C74 C75 F18 -4.4(7) . . . . ?
C79 C74 C75 F18 179.1(4) . . . . ?
N16 C74 C75 C76 175.4(5) . . . . ?
C79 C74 C75 C76 -1.2(7) . . . . ?
F18 C75 C76 C77 -177.4(4) . . . . ?
C74 C75 C76 C77 2.8(8) . . . . ?
C75 C76 C77 C78 -0.7(8) . . . . ?
C75 C76 C77 F19 -180.0(5) . . . . ?
F19 C77 C78 C79 176.5(5) . . . . ?
C76 C77 C78 C79 -2.9(8) . . . . ?
C77 C78 C79 F20 -172.5(5) . . . . ?
C77 C78 C79 C74 4.7(8) . . . . ?
N16 C74 C79 F20 -1.8(7) . . . . ?
C75 C74 C79 F20 174.5(4) . . . . ?
N16 C74 C79 C78 -179.0(5) . . . . ?
C75 C74 C79 C78 -2.7(7) . . . . ?
C84 N17 C80 C81 0.8(7) . . . . ?
Ru4 N17 C80 C81 -162.7(4) . . . . ?
N17 C80 C81 C82 3.0(7) . . . . ?
C80 C81 C82 C83 -3.5(8) . . . . ?
C81 C82 C83 C84 0.4(7) . . . . ?
C80 N17 C84 N18 -178.3(4) . . . . ?
Ru4 N17 C84 N18 -8.5(3) . . . . ?
C80 N17 C84 C83 -4.1(7) . . . . ?
Ru4 N17 C84 C83 165.7(4) . . . . ?
C85 N18 C84 N17 -169.8(5) . . . . ?
Ru4 N18 C84 N17 8.5(4) . . . . ?
C85 N18 C84 C83 17.3(9) . . . . ?
Ru4 N18 C84 C83 -164.4(5) . . . . ?
C82 C83 C84 N17 3.4(7) . . . . ?
C82 C83 C84 N18 175.4(5) . . . . ?
C84 N18 C85 C86 20.1(8) . . . . ?
Ru4 N18 C85 C86 -157.7(4) . . . . ?
C84 N18 C85 C90 -166.9(5) . . . . ?
Ru4 N18 C85 C90 15.3(7) . . . . ?
N18 C85 C86 F21 3.9(8) . . . . ?
C90 C85 C86 F21 -169.4(5) . . . . ?
N18 C85 C86 C87 -178.9(5) . . . . ?
C90 C85 C86 C87 7.8(8) . . . . ?
F21 C86 C87 C88 173.7(5) . . . . ?
C85 C86 C87 C88 -3.6(9) . . . . ?
C86 C87 C88 F22 -179.9(6) . . . . ?
C86 C87 C88 C89 -1.8(10) . . . . ?
F22 C88 C89 C90 -179.8(6) . . . . ?
C87 C88 C89 C90 2.1(10) . . . . ?
C88 C89 C90 N20 -174.0(6) . . . . ?
C88 C89 C90 C85 2.6(9) . . . . ?
C92 N20 C90 C89 169.6(5) . . . . ?
C92 N20 C90 C85 -7.0(8) . . . . ?
N18 C85 C90 C89 179.1(5) . . . . ?
C86 C85 C90 C89 -7.2(7) . . . . ?
N18 C85 C90 N20 -4.5(7) . . . . ?
C86 C85 C90 N20 169.2(5) . . . . ?
Ru4 N19 C91 Ru3 -6.4(13) . . . . ?
C92 Ru3 C91 N19 5.4(15) . . . . ?
N15 Ru3 C91 N19 -172.3(11) . . . . ?
N11 Ru3 C91 N19 92.5(14) . . . . ?
N13 Ru3 C91 N19 -82.9(14) . . . . ?
N16 Ru3 C91 N19 -174.8(14) . . . . ?
Ru4 Ru3 C91 N19 6.5(13) . . . . ?
C92 Ru3 C91 Ru4 -1.08(19) . . . . ?
N15 Ru3 C91 Ru4 -178.8(6) . . . . ?
N11 Ru3 C91 Ru4 86.02(14) . . . . ?
N13 Ru3 C91 Ru4 -89.37(15) . . . . ?
N16 Ru3 C91 Ru4 178.67(13) . . . . ?
N12 Ru4 C91 N19 95.1(3) . . . . ?
C92 Ru4 C91 N19 -177.1(3) . . . . ?
N18 Ru4 C91 N19 175(3) . . . . ?
N17 Ru4 C91 N19 -0.9(4) . . . . ?
N14 Ru4 C91 N19 -92.7(3) . . . . ?
Ru3 Ru4 C91 N19 -178.1(4) . . . . ?
N12 Ru4 C91 Ru3 -86.80(15) . . . . ?
C92 Ru4 C91 Ru3 1.00(18) . . . . ?
N18 Ru4 C91 Ru3 -7(3) . . . . ?
N17 Ru4 C91 Ru3 177.17(13) . . . . ?
N14 Ru4 C91 Ru3 85.40(15) . . . . ?
N19 Ru4 C91 Ru3 178.1(4) . . . . ?
C90 N20 C92 Ru3 -169.3(5) . . . . ?
C90 N20 C92 Ru4 8.3(8) . . . . ?
C91 Ru3 C92 N20 179.4(6) . . . . ?
N15 Ru3 C92 N20 -1.1(7) . . . . ?
N11 Ru3 C92 N20 91.5(7) . . . . ?
N13 Ru3 C92 N20 -94.9(7) . . . . ?
N16 Ru3 C92 N20 -0.1(9) . . . . ?
Ru4 Ru3 C92 N20 178.3(8) . . . . ?
C91 Ru3 C92 Ru4 1.1(2) . . . . ?
N15 Ru3 C92 Ru4 -179.42(16) . . . . ?
N11 Ru3 C92 Ru4 -86.76(15) . . . . ?
N13 Ru3 C92 Ru4 86.77(16) . . . . ?
N16 Ru3 C92 Ru4 -178.3(3) . . . . ?
N12 Ru4 C92 N20 -91.5(5) . . . . ?
N18 Ru4 C92 N20 -0.1(5) . . . . ?
N17 Ru4 C92 N20 6.4(7) . . . . ?
N14 Ru4 C92 N20 92.9(5) . . . . ?
C91 Ru4 C92 N20 -179.6(5) . . . . ?
N19 Ru4 C92 N20 178.7(5) . . . . ?
Ru3 Ru4 C92 N20 -178.6(6) . . . . ?
N12 Ru4 C92 Ru3 87.13(16) . . . . ?
N18 Ru4 C92 Ru3 178.49(18) . . . . ?
N17 Ru4 C92 Ru3 -175.1(2) . . . . ?
N14 Ru4 C92 Ru3 -88.51(16) . . . . ?
C91 Ru4 C92 Ru3 -1.00(18) . . . . ?
N19 Ru4 C92 Ru3 -2.7(2) . . . . ?
C101 Cl3 C95 C98 -28(3) . . . . ?
C103 Cl3 C95 C98 1(3) . . . . ?
C103 Cl3 C95 C101 29(4) . . . . ?
Cl3 C95 C98 C101 21(3) . . . . ?
C101 C95 C98 C103 -23(4) . . . . ?
Cl3 C95 C98 C103 -1(4) . . . . ?
C95 Cl3 C101 C103 127(6) . . . . ?
C95 Cl3 C101 C98 36(4) . . . . ?
C103 Cl3 C101 C98 -91(7) . . . . ?
C103 Cl3 C101 C95 -127(6) . . . . ?
C95 C98 C101 Cl3 -46(5) . . . . ?
C103 C98 C101 Cl3 107(7) . . . . ?
C95 C98 C101 C103 -153(5) . . . . ?
C103 C98 C101 C95 153(5) . . . . ?
C98 C95 C101 Cl3 146(4) . . . . ?
C98 C95 C101 C103 33(6) . . . . ?
Cl3 C95 C101 C103 -113(7) . . . . ?
Cl3 C95 C101 C98 -146(4) . . . . ?
C94 C99 C102 C103 156(11) . . . . ?
Cl3 C101 C103 C102 113(16) . . . . ?
C98 C101 C103 C102 -120(16) . . . . ?
C95 C101 C103 C102 -147(14) . . . . ?
Cl3 C101 C103 C98 -128(5) . . . . ?
C95 C101 C103 C98 -27(5) . . . . ?
C98 C101 C103 Cl3 128(5) . . . . ?
C95 C101 C103 Cl3 100(7) . . . . ?
C99 C102 C103 C101 -127(17) . . . . ?
C99 C102 C103 C98 137(13) . . . . ?
C99 C102 C103 Cl3 -58(21) . . . . ?
C95 C98 C103 C101 28(5) . . . . ?
C95 C98 C103 C102 173(8) . . . . ?
C101 C98 C103 C102 145(11) . . . . ?
C95 C98 C103 Cl3 1(3) . . . . ?
C101 C98 C103 Cl3 -26(3) . . . . ?
C95 Cl3 C103 C101 -41(5) . . . . ?
C101 Cl3 C103 C102 -130(13) . . . . ?
C95 Cl3 C103 C102 -170(11) . . . . ?
C101 Cl3 C103 C98 40(5) . . . . ?
C95 Cl3 C103 C98 -1(2) . . . . ?
